data_2212396
loop_
_publ_author_name
'Garc\'es-Rodr\'iguez, Alejandra'
'Morales-Morales, David'
'Hern\'andez-Ortega, Sim\'on '

_publ_section_title
'[1,1'-Bis(diphenylphosphino)ferrocene-\k^2^<i>P</i>,<i>P</i>']bis(2,3,4,5,6-pentafluorobenzenethiolato)platinum(II)'
_journal_coeditor_code WM2078
_journal_issue 2
_journal_name_full 'Acta Crystallographica Section E'
_journal_page_first m479
_journal_page_last m481
_journal_paper_doi 10.1107/S1600536806054730
_journal_volume 63
_journal_year 2007
_chemical_formula_iupac '[Pt Fe (C6 F6 S)2 (C17 H14 P)2]'
_chemical_formula_moiety 'C46 H28 F10 Fe P2 Pt S2'
_chemical_formula_sum 'C46 H28 F10 Fe P2 Pt S2'
_chemical_formula_weight 1147.68
_chemical_name_systematic
;
[1,1'-bis(diphenylphosphino)ferrocene-\k^2^P,P']bis(2,3,4,5,6-
pentafluorobenzenethiolato)platinum(II)
;
_space_group_IT_number 14
_symmetry_cell_setting monoclinic
_symmetry_space_group_name_Hall '-P 2yn'
_symmetry_space_group_name_H-M 'P 1 21/n 1'
_atom_sites_solution_hydrogens geom
_atom_sites_solution_primary direct
_atom_sites_solution_secondary difmap
_audit_creation_method SHELXL-97
_cell_angle_alpha 90.00
_cell_angle_beta 106.8070(10)
_cell_angle_gamma 90.00
_cell_formula_units_Z 8
_cell_length_a 19.7466(9)
_cell_length_b 22.0846(10)
_cell_length_c 19.7669(9)
_cell_measurement_reflns_used 8741
_cell_measurement_temperature 291(2)
_cell_measurement_theta_max 30.88
_cell_measurement_theta_min 2.25
_cell_volume 8252.0(7)
_computing_cell_refinement 'SAINT (Bruker, 2001)'
_computing_data_collection 'SMART (Bruker, 2001)'
_computing_data_reduction SAINT
_computing_molecular_graphics 'SHELXTL (Sheldrick, 1997b)'
_computing_publication_material SHELXTL
_computing_structure_refinement 'SHELXL97 (Sheldrick, 1997a)'
_computing_structure_solution 'SHELXS97 (Sheldrick, 1997a)'
_diffrn_ambient_temperature 291(2)
_diffrn_detector_area_resol_mean 0.84
_diffrn_measured_fraction_theta_full 1.000
_diffrn_measured_fraction_theta_max 1.000
_diffrn_measurement_device_type 'Bruker SMART APEX CCD'
_diffrn_measurement_method \w
_diffrn_radiation_monochromator graphite
_diffrn_radiation_source 'fine-focus sealed tube'
_diffrn_radiation_type MoK\a
_diffrn_radiation_wavelength 0.71073
_diffrn_reflns_av_R_equivalents 0.0658
_diffrn_reflns_av_sigmaI/netI 0.0549
_diffrn_reflns_limit_h_max 23
_diffrn_reflns_limit_h_min -23
_diffrn_reflns_limit_k_max 26
_diffrn_reflns_limit_k_min -26
_diffrn_reflns_limit_l_max 23
_diffrn_reflns_limit_l_min -23
_diffrn_reflns_number 67222
_diffrn_reflns_theta_full 25.00
_diffrn_reflns_theta_max 25.00
_diffrn_reflns_theta_min 1.42
_diffrn_standards_number 0
_exptl_absorpt_coefficient_mu 3.998
_exptl_absorpt_correction_T_max 0.7404
_exptl_absorpt_correction_T_min 0.5019
_exptl_absorpt_correction_type multi-scan
_exptl_absorpt_process_details '(SADABS; Sheldrick, 1998)'
_exptl_crystal_colour Yellow
_exptl_crystal_density_diffrn 1.848
_exptl_crystal_density_method 'not measured'
_exptl_crystal_description Prism
_exptl_crystal_F_000 4480
_exptl_crystal_size_max 0.20
_exptl_crystal_size_mid 0.16
_exptl_crystal_size_min 0.08
_refine_diff_density_max 1.066
_refine_diff_density_min -0.453
_refine_ls_extinction_method none
_refine_ls_goodness_of_fit_ref 1.009
_refine_ls_hydrogen_treatment constr
_refine_ls_matrix_type full
_refine_ls_number_parameters 1117
_refine_ls_number_reflns 14535
_refine_ls_number_restraints 0
_refine_ls_restrained_S_all 1.009
_refine_ls_R_factor_all 0.0532
_refine_ls_R_factor_gt 0.0373
_refine_ls_shift/su_max 0.003
_refine_ls_shift/su_mean 0.000
_refine_ls_structure_factor_coef Fsqd
_refine_ls_weighting_details 'w=1/[\s^2^(Fo^2^)+(0.0356P)^2^] where P=(Fo^2^+2Fc^2^)/3'
_refine_ls_weighting_scheme calc
_refine_ls_wR_factor_gt 0.0764
_refine_ls_wR_factor_ref 0.0822
_reflns_number_gt 11545
_reflns_number_total 14535
_reflns_threshold_expression I>2\s(I)
_cod_data_source_file wm2078.cif
_cod_data_source_block I
_cod_original_sg_symbol_H-M 'P 21/n'
_cod_database_code 2212396
_cod_database_fobs_code 2212396

loop_
_symmetry_equiv_pos_as_xyz
'x, y, z'
'-x+1/2, y+1/2, -z+1/2'
'-x, -y, -z'
'x-1/2, -y-1/2, z-1/2'

loop_
_atom_site_type_symbol
_atom_site_label
_atom_site_fract_x
_atom_site_fract_y
_atom_site_fract_z
_atom_site_U_iso_or_equiv
_atom_site_adp_type
_atom_site_calc_flag
_atom_site_refinement_flags
_atom_site_occupancy
Pt Pt1 0.727145(10) 0.134195(9) 0.480976(11) 0.03303(6) Uani d . 1
Fe Fe1 0.17062(4) 0.45798(3) 0.53480(4) 0.03746(18) Uani d . 1
S S1 0.82216(8) 0.13869(6) 0.58713(8) 0.0459(4) Uani d . 1
S S2 0.76364(8) 0.21938(7) 0.42946(9) 0.0562(4) Uani d . 1
P P1 0.70551(7) 0.04332(6) 0.52712(7) 0.0351(3) Uani d . 1
P P2 0.62987(7) 0.13562(6) 0.38442(7) 0.0318(3) Uani d . 1
F F1 0.95768(17) 0.19786(15) 0.64602(19) 0.0641(10) Uani d . 1
F F2 0.98644(19) 0.31254(17) 0.6858(2) 0.0768(11) Uani d . 1
F F3 0.8806(2) 0.39180(16) 0.6803(2) 0.0762(11) Uani d . 1
F F4 0.7450(2) 0.35487(18) 0.6313(2) 0.0824(12) Uani d . 1
F F5 0.71367(18) 0.24037(16) 0.5907(2) 0.0724(11) Uani d . 1
F F6 0.8906(2) 0.13468(16) 0.4465(2) 0.0783(12) Uani d . 1
F F7 1.0275(2) 0.1649(2) 0.4951(3) 0.1034(16) Uani d . 1
F F8 1.0667(2) 0.2801(2) 0.5350(2) 0.1072(16) Uani d . 1
F F9 0.9658(2) 0.36527(19) 0.5256(2) 0.0929(14) Uani d . 1
F F10 0.82986(19) 0.33607(15) 0.4825(2) 0.0694(10) Uani d . 1
C C1 0.6453(3) -0.0121(2) 0.4743(3) 0.0388(13) Uani d . 1
C C2 0.5697(3) -0.0089(3) 0.4527(3) 0.0452(14) Uani d . 1
H H2 0.5426 0.0227 0.4620 0.054 Uiso calc R 1
C C3 0.5435(3) -0.0621(3) 0.4147(3) 0.0540(16) Uani d . 1
H H3 0.4960 -0.0715 0.3947 0.065 Uiso calc R 1
C C4 0.6004(4) -0.0981(3) 0.4121(3) 0.0569(17) Uani d . 1
H H4 0.5973 -0.1355 0.3898 0.068 Uiso calc R 1
C C5 0.6637(3) -0.0683(2) 0.4488(3) 0.0487(15) Uani d . 1
H H5 0.7094 -0.0828 0.4552 0.058 Uiso calc R 1
C C6 0.6155(3) 0.0680(2) 0.3313(3) 0.0346(12) Uani d . 1
C C7 0.6712(3) 0.0305(2) 0.3224(3) 0.0432(14) Uani d . 1
H H7 0.7194 0.0373 0.3419 0.052 Uiso calc R 1
C C8 0.6407(3) -0.0184(3) 0.2792(3) 0.0515(16) Uani d . 1
H H8 0.6654 -0.0496 0.2653 0.062 Uiso calc R 1
C C9 0.5674(3) -0.0127(3) 0.2602(3) 0.0533(16) Uani d . 1
H H9 0.5349 -0.0396 0.2323 0.064 Uiso calc R 1
C C10 0.5510(3) 0.0409(2) 0.2904(3) 0.0402(13) Uani d . 1
H H10 0.5058 0.0562 0.2848 0.048 Uiso calc R 1
C C11 0.7905(3) 0.0040(2) 0.5516(3) 0.0372(12) Uani d . 1
C C12 0.8186(3) -0.0249(2) 0.6149(3) 0.0506(15) Uani d . 1
H H12 0.7922 -0.0277 0.6468 0.061 Uiso calc R 1
C C13 0.8855(3) -0.0500(3) 0.6319(3) 0.0603(18) Uani d . 1
H H13 0.9038 -0.0686 0.6756 0.072 Uiso calc R 1
C C14 0.9250(3) -0.0480(3) 0.5857(3) 0.0542(16) Uani d . 1
H H14 0.9696 -0.0656 0.5971 0.065 Uiso calc R 1
C C15 0.8977(3) -0.0196(3) 0.5223(3) 0.0507(15) Uani d . 1
H H15 0.9241 -0.0178 0.4902 0.061 Uiso calc R 1
C C16 0.8312(3) 0.0065(3) 0.5053(3) 0.0479(15) Uani d . 1
H H16 0.8137 0.0261 0.4621 0.057 Uiso calc R 1
C C17 0.6757(3) 0.0412(2) 0.6065(3) 0.0414(13) Uani d . 1
C C18 0.6745(3) 0.0918(3) 0.6460(3) 0.0515(15) Uani d . 1
H H18 0.6870 0.1293 0.6319 0.062 Uiso calc R 1
C C19 0.6541(3) 0.0863(4) 0.7087(3) 0.0648(18) Uani d . 1
H H19 0.6528 0.1205 0.7358 0.078 Uiso calc R 1
C C20 0.6365(3) 0.0318(4) 0.7293(3) 0.0650(19) Uani d . 1
H H20 0.6229 0.0288 0.7705 0.078 Uiso calc R 1
C C21 0.6381(3) -0.0191(3) 0.6908(4) 0.0668(19) Uani d . 1
H H21 0.6275 -0.0568 0.7062 0.080 Uiso calc R 1
C C22 0.6560(3) -0.0137(3) 0.6282(3) 0.0577(17) Uani d . 1
H H22 0.6546 -0.0478 0.6003 0.069 Uiso calc R 1
C C23 0.5504(3) 0.1524(2) 0.4103(3) 0.0348(12) Uani d . 1
C C24 0.5558(3) 0.1655(2) 0.4791(3) 0.0463(14) Uani d . 1
H H24 0.5993 0.1619 0.5132 0.056 Uiso calc R 1
C C25 0.4969(4) 0.1842(3) 0.4987(4) 0.0628(18) Uani d . 1
H H25 0.5012 0.1932 0.5457 0.075 Uiso calc R 1
C C26 0.4324(4) 0.1895(3) 0.4484(4) 0.0671(19) Uani d . 1
H H26 0.3927 0.2015 0.4612 0.080 Uiso calc R 1
C C27 0.4273(3) 0.1767(3) 0.3794(4) 0.0649(18) Uani d . 1
H H27 0.3836 0.1801 0.3454 0.078 Uiso calc R 1
C C28 0.4849(3) 0.1592(3) 0.3596(3) 0.0511(15) Uani d . 1
H H28 0.4805 0.1517 0.3122 0.061 Uiso calc R 1
C C29 0.6270(3) 0.1936(2) 0.3185(3) 0.0382(13) Uani d . 1
C C30 0.6488(3) 0.1809(3) 0.2598(3) 0.0445(14) Uani d . 1
H H30 0.6646 0.1421 0.2539 0.053 Uiso calc R 1
C C31 0.6475(3) 0.2245(3) 0.2097(3) 0.0561(17) Uani d . 1
H H31 0.6624 0.2152 0.1704 0.067 Uiso calc R 1
C C32 0.6238(3) 0.2824(3) 0.2182(4) 0.0620(18) Uani d . 1
H H32 0.6225 0.3121 0.1844 0.074 Uiso calc R 1
C C33 0.6024(3) 0.2957(3) 0.2762(4) 0.0588(18) Uani d . 1
H H33 0.5872 0.3347 0.2819 0.071 Uiso calc R 1
C C34 0.6031(3) 0.2520(2) 0.3271(3) 0.0471(15) Uani d . 1
H H34 0.5878 0.2614 0.3662 0.056 Uiso calc R 1
C C35 0.8349(3) 0.2138(2) 0.6154(3) 0.0420(13) Uani d . 1
C C36 0.9030(3) 0.2347(3) 0.6428(3) 0.0468(14) Uani d . 1
C C37 0.9195(3) 0.2935(3) 0.6645(3) 0.0502(15) Uani d . 1
C C38 0.8659(4) 0.3338(3) 0.6601(3) 0.0527(16) Uani d . 1
C C39 0.7967(3) 0.3147(3) 0.6354(3) 0.0563(16) Uani d . 1
C C40 0.7826(3) 0.2565(3) 0.6142(3) 0.0513(15) Uani d . 1
C C41 0.8544(3) 0.2333(2) 0.4645(3) 0.0412(13) Uani d . 1
C C42 0.9070(3) 0.1916(3) 0.4672(3) 0.0516(15) Uani d . 1
C C43 0.9781(3) 0.2071(3) 0.4921(4) 0.0612(18) Uani d . 1
C C44 0.9976(3) 0.2645(4) 0.5115(4) 0.0639(19) Uani d . 1
C C45 0.9474(4) 0.3077(3) 0.5066(3) 0.0635(19) Uani d . 1
C C46 0.8774(3) 0.2920(3) 0.4846(3) 0.0453(14) Uani d . 1
Pt Pt2 0.372198(10) 0.386613(9) 0.626326(10) 0.03166(6) Uani d . 1
Fe Fe2 0.60739(4) -0.01482(3) 0.36821(4) 0.03734(18) Uani d . 1
S S3 0.43158(8) 0.29486(6) 0.61708(8) 0.0477(4) Uani d . 1
S S4 0.42426(8) 0.38830(6) 0.75055(7) 0.0454(4) Uani d . 1
P P3 0.33145(7) 0.48088(6) 0.63851(7) 0.0312(3) Uani d . 1
P P4 0.30609(7) 0.37185(6) 0.51091(7) 0.0351(3) Uani d . 1
F F11 0.51871(18) 0.41557(17) 0.6348(2) 0.0701(10) Uani d . 1
F F12 0.6527(2) 0.4312(2) 0.7056(2) 0.0908(13) Uani d . 1
F F13 0.7336(2) 0.3366(2) 0.7709(2) 0.1076(16) Uani d . 1
F F14 0.6760(3) 0.2251(2) 0.7611(3) 0.140(2) Uani d . 1
F F15 0.5391(2) 0.20736(18) 0.6918(2) 0.0968(15) Uani d . 1
F F16 0.54859(19) 0.31576(17) 0.83277(19) 0.0707(10) Uani d . 1
F F17 0.5510(2) 0.20056(19) 0.8729(3) 0.1062(16) Uani d . 1
F F18 0.4303(3) 0.13497(17) 0.8452(2) 0.1042(16) Uani d . 1
F F19 0.3063(2) 0.1864(2) 0.7745(3) 0.1036(15) Uani d . 1
F F20 0.30232(19) 0.30206(18) 0.7328(2) 0.0773(12) Uani d . 1
C C47 0.2378(3) 0.4822(2) 0.6272(3) 0.0333(12) Uani d . 1
C C48 0.1862(3) 0.5290(2) 0.6027(3) 0.0446(14) Uani d . 1
H H48 0.1954 0.5689 0.5929 0.054 Uiso calc R 1
C C49 0.1191(3) 0.5037(3) 0.5960(3) 0.0503(15) Uani d . 1
H H49 0.0762 0.5241 0.5804 0.060 Uiso calc R 1
C C50 0.1275(3) 0.4422(3) 0.6170(3) 0.0484(15) Uani d . 1
H H50 0.0914 0.4155 0.6179 0.058 Uiso calc R 1
C C51 0.2003(3) 0.4288(2) 0.6361(3) 0.0390(13) Uani d . 1
H H51 0.2206 0.3915 0.6520 0.047 Uiso calc R 1
C C52 0.2240(3) 0.4138(2) 0.4766(3) 0.0370(12) Uani d . 1
C C53 0.2132(3) 0.4755(3) 0.4548(3) 0.0438(14) Uani d . 1
H H53 0.2487 0.5034 0.4557 0.053 Uiso calc R 1
C C54 0.1398(3) 0.4871(3) 0.4316(3) 0.0537(16) Uani d . 1
H H54 0.1187 0.5239 0.4147 0.064 Uiso calc R 1
C C55 0.1040(3) 0.4333(3) 0.4386(3) 0.0535(16) Uani d . 1
H H55 0.0553 0.4286 0.4275 0.064 Uiso calc R 1
C C56 0.1549(3) 0.3878(3) 0.4652(3) 0.0437(14) Uani d . 1
H H56 0.1453 0.3478 0.4739 0.052 Uiso calc R 1
C C57 0.3525(3) 0.5353(2) 0.5789(3) 0.0344(12) Uani d . 1
C C58 0.3309(3) 0.5952(2) 0.5775(3) 0.0419(13) Uani d . 1
H H58 0.3055 0.6080 0.6078 0.050 Uiso calc R 1
C C59 0.3469(3) 0.6363(3) 0.5313(3) 0.0520(16) Uani d . 1
H H59 0.3311 0.6761 0.5298 0.062 Uiso calc R 1
C C60 0.3859(3) 0.6180(3) 0.4881(3) 0.0609(18) Uani d . 1
H H60 0.3972 0.6457 0.4576 0.073 Uiso calc R 1
C C61 0.4087(3) 0.5589(3) 0.4892(3) 0.0600(17) Uani d . 1
H H61 0.4345 0.5466 0.4590 0.072 Uiso calc R 1
C C62 0.3931(3) 0.5178(3) 0.5355(3) 0.0452(14) Uani d . 1
H H62 0.4098 0.4783 0.5374 0.054 Uiso calc R 1
C C63 0.3723(3) 0.5174(2) 0.7231(3) 0.0359(12) Uani d . 1
C C64 0.3355(3) 0.5285(3) 0.7711(3) 0.0532(16) Uani d . 1
H H64 0.2879 0.5181 0.7603 0.064 Uiso calc R 1
C C65 0.3688(4) 0.5550(3) 0.8352(3) 0.068(2) Uani d . 1
H H65 0.3435 0.5629 0.8672 0.082 Uiso calc R 1
C C66 0.4384(4) 0.5696(3) 0.8519(3) 0.068(2) Uani d . 1
H H66 0.4605 0.5865 0.8959 0.081 Uiso calc R 1
C C67 0.4763(4) 0.5599(2) 0.8053(3) 0.0573(17) Uani d . 1
H H67 0.5237 0.5710 0.8169 0.069 Uiso calc R 1
C C68 0.4440(3) 0.5332(2) 0.7401(3) 0.0430(14) Uani d . 1
H H68 0.4697 0.5259 0.7082 0.052 Uiso calc R 1
C C69 0.2716(3) 0.2947(2) 0.5038(3) 0.0396(13) Uani d . 1
C C70 0.2529(3) 0.2624(3) 0.4418(3) 0.0570(17) Uani d . 1
H H70 0.2634 0.2783 0.4024 0.068 Uiso calc R 1
C C71 0.2190(4) 0.2070(3) 0.4363(4) 0.072(2) Uani d . 1
H H71 0.2061 0.1865 0.3934 0.086 Uiso calc R 1
C C72 0.2046(3) 0.1825(3) 0.4938(4) 0.067(2) Uani d . 1
H H72 0.1825 0.1450 0.4905 0.080 Uiso calc R 1
C C73 0.2226(3) 0.2135(3) 0.5566(4) 0.0641(18) Uani d . 1
H H73 0.2115 0.1975 0.5956 0.077 Uiso calc R 1
C C74 0.2574(3) 0.2688(3) 0.5622(3) 0.0538(16) Uani d . 1
H H74 0.2712 0.2887 0.6055 0.065 Uiso calc R 1
C C75 0.3463(3) 0.3776(2) 0.4390(3) 0.0428(14) Uani d . 1
C C76 0.4149(3) 0.3611(3) 0.4478(3) 0.0655(19) Uani d . 1
H H76 0.4428 0.3501 0.4926 0.079 Uiso calc R 1
C C77 0.4440(4) 0.3602(4) 0.3925(4) 0.087(3) Uani d . 1
H H77 0.4905 0.3474 0.4000 0.105 Uiso calc R 1
C C78 0.4053(4) 0.3780(4) 0.3268(4) 0.086(3) Uani d . 1
H H78 0.4252 0.3773 0.2895 0.103 Uiso calc R 1
C C79 0.3374(5) 0.3967(4) 0.3159(4) 0.105(3) Uani d . 1
H H79 0.3108 0.4096 0.2714 0.126 Uiso calc R 1
C C80 0.3080(4) 0.3965(4) 0.3721(4) 0.089(3) Uani d . 1
H H80 0.2615 0.4093 0.3645 0.107 Uiso calc R 1
C C81 0.5210(3) 0.3104(3) 0.6611(3) 0.0522(16) Uani d . 1
C C82 0.5548(3) 0.3660(3) 0.6671(3) 0.0581(17) Uani d . 1
C C83 0.6243(4) 0.3752(4) 0.7023(4) 0.0647(19) Uani d . 1
C C84 0.6647(4) 0.3278(4) 0.7349(4) 0.077(2) Uani d . 1
C C85 0.6359(4) 0.2720(4) 0.7300(4) 0.083(2) Uani d . 1
C C86 0.5651(4) 0.2639(3) 0.6940(4) 0.071(2) Uani d . 1
C C87 0.4257(3) 0.3122(2) 0.7783(3) 0.0405(13) Uani d . 1
C C88 0.4871(3) 0.2845(3) 0.8161(3) 0.0486(15) Uani d . 1
C C89 0.4894(4) 0.2248(3) 0.8372(3) 0.0645(19) Uani d . 1
C C90 0.4286(5) 0.1923(3) 0.8236(4) 0.067(2) Uani d . 1
C C91 0.3672(4) 0.2187(3) 0.7882(3) 0.0642(19) Uani d . 1
C C92 0.3653(3) 0.2775(3) 0.7672(3) 0.0509(15) Uani d . 1

loop_
_atom_site_aniso_label
_atom_site_aniso_U_11
_atom_site_aniso_U_22
_atom_site_aniso_U_33
_atom_site_aniso_U_12
_atom_site_aniso_U_13
_atom_site_aniso_U_23
Pt1 0.03010(12) 0.03124(12) 0.03399(12) -0.00058(8) 0.00332(9) 0.00300(9)
Fe1 0.0321(4) 0.0388(4) 0.0403(5) 0.0021(3) 0.0086(4) -0.0013(3)
S1 0.0418(9) 0.0395(8) 0.0452(9) -0.0017(6) -0.0053(7) 0.0016(6)
S2 0.0408(9) 0.0515(9) 0.0626(11) -0.0106(7) -0.0068(8) 0.0232(8)
P1 0.0374(8) 0.0344(8) 0.0320(8) -0.0001(6) 0.0077(6) 0.0039(6)
P2 0.0314(7) 0.0309(7) 0.0309(7) 0.0021(6) 0.0054(6) 0.0009(6)
F1 0.041(2) 0.064(2) 0.076(3) 0.0068(17) -0.0013(18) -0.0134(19)
F2 0.050(2) 0.076(3) 0.089(3) -0.0130(19) -0.004(2) -0.020(2)
F3 0.094(3) 0.052(2) 0.072(3) -0.001(2) 0.009(2) -0.0172(19)
F4 0.075(3) 0.081(3) 0.087(3) 0.030(2) 0.017(2) -0.012(2)
F5 0.039(2) 0.074(3) 0.098(3) 0.0009(18) 0.011(2) -0.006(2)
F6 0.102(3) 0.046(2) 0.096(3) 0.000(2) 0.044(3) -0.002(2)
F7 0.075(3) 0.121(4) 0.129(4) 0.039(3) 0.052(3) 0.043(3)
F8 0.045(3) 0.169(5) 0.096(3) -0.027(3) 0.002(2) 0.032(3)
F9 0.094(3) 0.081(3) 0.094(3) -0.046(2) 0.012(3) -0.011(2)
F10 0.070(3) 0.045(2) 0.091(3) 0.0004(18) 0.020(2) 0.0072(19)
C1 0.040(3) 0.036(3) 0.040(3) -0.002(2) 0.011(3) 0.001(2)
C2 0.041(3) 0.051(4) 0.046(4) -0.007(3) 0.017(3) 0.009(3)
C3 0.052(4) 0.053(4) 0.051(4) -0.020(3) 0.005(3) 0.008(3)
C4 0.079(5) 0.034(3) 0.053(4) -0.013(3) 0.012(4) 0.003(3)
C5 0.053(4) 0.034(3) 0.059(4) 0.002(3) 0.016(3) 0.008(3)
C6 0.036(3) 0.032(3) 0.036(3) 0.003(2) 0.010(2) 0.004(2)
C7 0.047(4) 0.044(3) 0.044(3) -0.003(3) 0.020(3) 0.000(3)
C8 0.066(5) 0.046(4) 0.050(4) 0.000(3) 0.030(3) -0.009(3)
C9 0.065(4) 0.053(4) 0.039(4) -0.013(3) 0.009(3) -0.011(3)
C10 0.039(3) 0.045(3) 0.031(3) -0.004(2) 0.002(2) -0.001(2)
C11 0.035(3) 0.034(3) 0.038(3) -0.001(2) 0.004(3) 0.003(2)
C12 0.050(4) 0.049(4) 0.054(4) 0.006(3) 0.016(3) 0.013(3)
C13 0.052(4) 0.058(4) 0.059(4) 0.016(3) -0.002(3) 0.014(3)
C14 0.042(4) 0.049(4) 0.063(4) 0.012(3) 0.001(3) -0.005(3)
C15 0.041(4) 0.053(4) 0.059(4) 0.005(3) 0.015(3) -0.008(3)
C16 0.045(4) 0.052(4) 0.040(3) 0.004(3) 0.002(3) 0.002(3)
C17 0.038(3) 0.049(4) 0.035(3) -0.002(3) 0.008(3) 0.004(3)
C18 0.048(4) 0.059(4) 0.043(4) 0.006(3) 0.006(3) 0.002(3)
C19 0.061(4) 0.089(5) 0.044(4) 0.001(4) 0.015(3) -0.013(4)
C20 0.060(5) 0.094(6) 0.047(4) -0.002(4) 0.026(3) 0.007(4)
C21 0.065(5) 0.077(5) 0.065(5) -0.007(4) 0.029(4) 0.019(4)
C22 0.066(4) 0.059(4) 0.051(4) -0.007(3) 0.020(3) 0.010(3)
C23 0.033(3) 0.037(3) 0.035(3) 0.003(2) 0.011(2) -0.002(2)
C24 0.048(4) 0.046(3) 0.045(4) 0.009(3) 0.013(3) -0.002(3)
C25 0.073(5) 0.073(5) 0.055(4) 0.013(4) 0.040(4) 0.004(3)
C26 0.054(5) 0.064(5) 0.091(6) 0.017(3) 0.034(4) 0.001(4)
C27 0.041(4) 0.079(5) 0.070(5) 0.008(3) 0.010(3) -0.008(4)
C28 0.042(4) 0.057(4) 0.051(4) 0.005(3) 0.008(3) -0.007(3)
C29 0.031(3) 0.036(3) 0.042(3) -0.004(2) 0.002(3) 0.007(2)
C30 0.041(3) 0.049(3) 0.045(4) 0.009(3) 0.015(3) 0.011(3)
C31 0.049(4) 0.073(5) 0.049(4) 0.012(3) 0.018(3) 0.023(3)
C32 0.063(4) 0.058(4) 0.063(5) 0.004(3) 0.015(4) 0.030(3)
C33 0.058(4) 0.034(3) 0.071(5) 0.003(3) -0.004(4) 0.009(3)
C34 0.054(4) 0.041(3) 0.040(3) 0.006(3) 0.002(3) 0.002(3)
C35 0.043(4) 0.044(3) 0.034(3) 0.002(3) 0.004(3) 0.004(2)
C36 0.042(4) 0.052(4) 0.042(3) 0.006(3) 0.005(3) -0.003(3)
C37 0.042(4) 0.059(4) 0.038(3) -0.006(3) -0.005(3) -0.012(3)
C38 0.066(5) 0.043(4) 0.044(4) -0.002(3) 0.008(3) -0.007(3)
C39 0.057(4) 0.058(4) 0.052(4) 0.016(3) 0.013(3) 0.000(3)
C40 0.036(4) 0.060(4) 0.051(4) 0.000(3) 0.000(3) 0.002(3)
C41 0.036(3) 0.045(3) 0.039(3) -0.007(3) 0.006(3) 0.010(3)
C42 0.061(4) 0.049(4) 0.048(4) -0.001(3) 0.022(3) 0.006(3)
C43 0.048(4) 0.072(5) 0.070(5) 0.019(4) 0.028(4) 0.020(4)
C44 0.036(4) 0.090(6) 0.060(4) -0.015(4) 0.005(3) 0.016(4)
C45 0.066(5) 0.060(4) 0.058(4) -0.029(4) 0.009(4) 0.003(3)
C46 0.041(4) 0.044(4) 0.051(4) -0.004(3) 0.013(3) 0.010(3)
Pt2 0.03272(12) 0.03065(11) 0.02959(12) 0.00211(8) 0.00581(9) -0.00047(8)
Fe2 0.0384(5) 0.0340(4) 0.0393(5) -0.0037(3) 0.0108(4) -0.0007(3)
S3 0.0498(9) 0.0456(9) 0.0431(9) 0.0155(7) 0.0061(7) -0.0049(7)
S4 0.0623(10) 0.0345(8) 0.0332(8) 0.0027(7) 0.0041(7) 0.0010(6)
P3 0.0327(8) 0.0292(7) 0.0310(7) -0.0012(5) 0.0079(6) 0.0003(5)
P4 0.0326(8) 0.0397(8) 0.0316(8) 0.0002(6) 0.0072(6) -0.0038(6)
F11 0.055(2) 0.079(3) 0.080(3) 0.002(2) 0.025(2) 0.023(2)
F12 0.066(3) 0.123(4) 0.087(3) -0.021(3) 0.028(2) -0.005(3)
F13 0.058(3) 0.175(5) 0.074(3) 0.013(3) -0.007(2) -0.019(3)
F14 0.117(4) 0.124(4) 0.126(4) 0.072(3) -0.050(3) -0.020(3)
F15 0.109(4) 0.062(3) 0.092(3) 0.034(2) -0.014(3) -0.011(2)
F16 0.055(2) 0.077(3) 0.065(2) -0.005(2) -0.0085(19) 0.010(2)
F17 0.099(4) 0.079(3) 0.116(4) 0.038(3) -0.009(3) 0.034(3)
F18 0.169(5) 0.041(2) 0.099(3) 0.003(3) 0.035(3) 0.017(2)
F19 0.099(4) 0.089(3) 0.116(4) -0.043(3) 0.021(3) 0.018(3)
F20 0.046(2) 0.095(3) 0.088(3) 0.001(2) 0.015(2) 0.029(2)
C47 0.034(3) 0.033(3) 0.034(3) -0.001(2) 0.011(2) -0.002(2)
C48 0.049(4) 0.041(3) 0.043(3) 0.004(3) 0.013(3) -0.003(3)
C49 0.034(3) 0.063(4) 0.057(4) 0.009(3) 0.018(3) -0.012(3)
C50 0.042(4) 0.057(4) 0.052(4) -0.007(3) 0.023(3) -0.005(3)
C51 0.040(3) 0.040(3) 0.038(3) -0.003(2) 0.014(3) -0.001(2)
C52 0.033(3) 0.043(3) 0.031(3) 0.004(2) 0.003(2) -0.002(2)
C53 0.044(4) 0.052(4) 0.034(3) -0.001(3) 0.009(3) 0.006(3)
C54 0.057(4) 0.063(4) 0.033(3) 0.016(3) -0.001(3) 0.011(3)
C55 0.041(4) 0.065(4) 0.048(4) 0.004(3) 0.001(3) -0.002(3)
C56 0.037(3) 0.045(3) 0.044(3) 0.001(3) 0.003(3) -0.009(3)
C57 0.035(3) 0.036(3) 0.030(3) -0.001(2) 0.005(2) -0.002(2)
C58 0.038(3) 0.042(3) 0.045(3) 0.003(2) 0.010(3) 0.001(3)
C59 0.056(4) 0.041(3) 0.053(4) -0.002(3) 0.006(3) 0.013(3)
C60 0.062(4) 0.068(5) 0.056(4) -0.011(3) 0.022(4) 0.024(3)
C61 0.066(5) 0.068(5) 0.058(4) -0.008(4) 0.035(4) 0.000(3)
C62 0.037(3) 0.047(4) 0.050(4) -0.005(3) 0.010(3) 0.002(3)
C63 0.044(3) 0.024(3) 0.035(3) 0.002(2) 0.003(3) 0.007(2)
C64 0.066(4) 0.054(4) 0.041(4) 0.002(3) 0.019(3) -0.003(3)
C65 0.094(6) 0.066(5) 0.042(4) 0.004(4) 0.015(4) -0.009(3)
C66 0.102(6) 0.041(4) 0.042(4) -0.002(4) -0.007(4) -0.004(3)
C67 0.071(5) 0.032(3) 0.059(4) -0.002(3) 0.003(4) 0.001(3)
C68 0.052(4) 0.032(3) 0.042(3) -0.006(3) 0.010(3) 0.003(2)
C69 0.030(3) 0.038(3) 0.048(4) 0.004(2) 0.007(3) -0.008(3)
C70 0.058(4) 0.054(4) 0.050(4) -0.005(3) 0.002(3) -0.018(3)
C71 0.056(5) 0.070(5) 0.076(5) 0.001(4) -0.004(4) -0.033(4)
C72 0.044(4) 0.040(4) 0.108(6) 0.003(3) 0.010(4) -0.012(4)
C73 0.068(5) 0.038(4) 0.086(5) -0.001(3) 0.023(4) 0.001(3)
C74 0.058(4) 0.042(4) 0.059(4) -0.009(3) 0.014(3) -0.005(3)
C75 0.037(3) 0.053(4) 0.038(3) -0.006(3) 0.009(3) -0.007(3)
C76 0.038(4) 0.117(6) 0.041(4) 0.012(4) 0.010(3) 0.005(4)
C77 0.042(4) 0.162(8) 0.066(5) 0.003(5) 0.027(4) 0.001(5)
C78 0.064(5) 0.152(8) 0.050(5) -0.012(5) 0.030(4) -0.013(5)
C79 0.086(6) 0.188(10) 0.047(5) 0.033(6) 0.031(4) 0.020(5)
C80 0.054(5) 0.164(8) 0.051(5) 0.027(5) 0.017(4) 0.013(5)
C81 0.054(4) 0.060(4) 0.040(4) 0.020(3) 0.010(3) -0.005(3)
C82 0.053(4) 0.073(5) 0.052(4) 0.014(4) 0.022(3) 0.003(3)
C83 0.052(4) 0.092(6) 0.053(4) 0.006(4) 0.021(4) 0.001(4)
C84 0.042(4) 0.123(7) 0.054(5) 0.018(5) -0.004(3) -0.019(5)
C85 0.071(6) 0.090(6) 0.069(5) 0.039(5) -0.010(4) -0.010(4)
C86 0.081(5) 0.053(4) 0.065(5) 0.024(4) 0.001(4) -0.016(4)
C87 0.051(4) 0.037(3) 0.032(3) 0.005(3) 0.009(3) 0.001(2)
C88 0.054(4) 0.047(4) 0.037(3) 0.003(3) 0.002(3) 0.005(3)
C89 0.069(5) 0.055(4) 0.054(4) 0.019(4) -0.006(4) 0.015(3)
C90 0.108(7) 0.035(4) 0.053(4) 0.004(4) 0.016(4) 0.010(3)
C91 0.087(6) 0.049(4) 0.054(4) -0.022(4) 0.016(4) -0.001(3)
C92 0.056(4) 0.055(4) 0.041(4) 0.001(3) 0.012(3) 0.006(3)

loop_
_atom_type_symbol
_atom_type_description
_atom_type_scat_dispersion_real
_atom_type_scat_dispersion_imag
_atom_type_scat_source
C C 0.0033 0.0016 'International Tables Vol C Tables 4.2.6.8 and 6.1.1.4'
H H 0.0000 0.0000 'International Tables Vol C Tables 4.2.6.8 and 6.1.1.4'
F F 0.0171 0.0103 'International Tables Vol C Tables 4.2.6.8 and 6.1.1.4'
P P 0.1023 0.0942 'International Tables Vol C Tables 4.2.6.8 and 6.1.1.4'
S S 0.1246 0.1234 'International Tables Vol C Tables 4.2.6.8 and 6.1.1.4'
Fe Fe 0.3463 0.8444 'International Tables Vol C Tables 4.2.6.8 and 6.1.1.4'
Pt Pt -1.7033 8.3905 'International Tables Vol C Tables 4.2.6.8 and 6.1.1.4'

loop_
_geom_angle_atom_site_label_1
_geom_angle_atom_site_label_2
_geom_angle_atom_site_label_3
_geom_angle
_geom_angle_publ_flag
P2 Pt1 P1 97.82(5) yes
P2 Pt1 S2 85.18(5) yes
P1 Pt1 S2 171.16(6) yes
P2 Pt1 S1 174.45(5) yes
P1 Pt1 S1 82.87(5) yes
S2 Pt1 S1 94.95(5) yes
C47 Fe1 C52 109.4(2) ?
C47 Fe1 C51 41.65(19) ?
C52 Fe1 C51 111.1(2) ?
C47 Fe1 C48 41.7(2) ?
C52 Fe1 C48 138.2(2) ?
C51 Fe1 C48 69.3(2) ?
C47 Fe1 C53 110.3(2) ?
C52 Fe1 C53 41.2(2) ?
C51 Fe1 C53 139.9(2) ?
C48 Fe1 C53 110.5(2) ?
C47 Fe1 C56 138.9(2) ?
C52 Fe1 C56 41.5(2) ?
C51 Fe1 C56 111.8(2) ?
C48 Fe1 C56 178.9(2) ?
C53 Fe1 C56 68.6(2) ?
C47 Fe1 C55 178.3(2) ?
C52 Fe1 C55 69.1(2) ?
C51 Fe1 C55 139.4(2) ?
C48 Fe1 C55 138.9(2) ?
C53 Fe1 C55 68.1(2) ?
C56 Fe1 C55 40.4(2) ?
C47 Fe1 C54 138.8(2) ?
C52 Fe1 C54 68.9(2) ?
C51 Fe1 C54 179.6(3) ?
C48 Fe1 C54 111.0(2) ?
C53 Fe1 C54 40.4(2) ?
C56 Fe1 C54 67.9(2) ?
C55 Fe1 C54 40.2(2) ?
C47 Fe1 C49 68.9(2) ?
C52 Fe1 C49 178.3(2) ?
C51 Fe1 C49 67.9(2) ?
C48 Fe1 C49 40.3(2) ?
C53 Fe1 C49 138.7(2) ?
C56 Fe1 C49 140.0(2) ?
C55 Fe1 C49 112.5(2) ?
C54 Fe1 C49 112.1(2) ?
C47 Fe1 C50 69.0(2) ?
C52 Fe1 C50 140.0(2) ?
C51 Fe1 C50 40.2(2) ?
C48 Fe1 C50 68.2(2) ?
C53 Fe1 C50 178.7(2) ?
C56 Fe1 C50 112.7(2) ?
C55 Fe1 C50 112.6(2) ?
C54 Fe1 C50 139.5(2) ?
C49 Fe1 C50 40.1(2) ?
C35 S1 Pt1 109.06(19) yes
C41 S2 Pt1 112.09(18) yes
C1 P1 C11 103.4(2) ?
C1 P1 C17 99.0(2) ?
C11 P1 C17 105.0(2) ?
C1 P1 Pt1 121.89(17) yes
C11 P1 Pt1 104.99(17) yes
C17 P1 Pt1 120.44(18) yes
C6 P2 C29 101.5(2) ?
C6 P2 C23 109.2(2) ?
C29 P2 C23 101.9(2) ?
C6 P2 Pt1 115.39(17) yes
C29 P2 Pt1 116.98(17) yes
C23 P2 Pt1 110.64(17) yes
C5 C1 C2 106.7(5) ?
C5 C1 P1 126.8(4) ?
C2 C1 P1 126.5(4) ?
C5 C1 Fe2 70.2(3) ?
C2 C1 Fe2 69.4(3) ?
P1 C1 Fe2 127.2(3) ?
C3 C2 C1 108.1(5) ?
C3 C2 Fe2 70.9(3) ?
C1 C2 Fe2 69.1(3) ?
C3 C2 H2 126.0 ?
C1 C2 H2 126.0 ?
Fe2 C2 H2 125.7 ?
C4 C3 C2 108.7(5) ?
C4 C3 Fe2 70.5(3) ?
C2 C3 Fe2 68.6(3) ?
C4 C3 H3 125.6 ?
C2 C3 H3 125.6 ?
Fe2 C3 H3 126.8 ?
C3 C4 C5 108.6(5) ?
C3 C4 Fe2 70.0(3) ?
C5 C4 Fe2 69.1(3) ?
C3 C4 H4 125.7 ?
C5 C4 H4 125.7 ?
Fe2 C4 H4 126.8 ?
C4 C5 C1 108.0(5) ?
C4 C5 Fe2 70.5(3) ?
C1 C5 Fe2 68.6(3) ?
C4 C5 H5 126.0 ?
C1 C5 H5 126.0 ?
Fe2 C5 H5 126.5 ?
C7 C6 C10 106.3(5) ?
C7 C6 P2 123.8(4) ?
C10 C6 P2 130.0(4) ?
C7 C6 Fe2 70.1(3) ?
C10 C6 Fe2 70.7(3) ?
P2 C6 Fe2 124.3(3) ?
C8 C7 C6 108.2(5) ?
C8 C7 Fe2 71.2(3) ?
C6 C7 Fe2 68.2(3) ?
C8 C7 H7 125.9 ?
C6 C7 H7 125.9 ?
Fe2 C7 H7 126.3 ?
C9 C8 C7 109.0(5) ?
C9 C8 Fe2 70.2(3) ?
C7 C8 Fe2 68.6(3) ?
C9 C8 H8 125.5 ?
C7 C8 H8 125.5 ?
Fe2 C8 H8 127.3 ?
C8 C9 C10 108.1(5) ?
C8 C9 Fe2 70.1(3) ?
C10 C9 Fe2 69.1(3) ?
C8 C9 H9 125.9 ?
C10 C9 H9 125.9 ?
Fe2 C9 H9 126.4 ?
C9 C10 C6 108.4(5) ?
C9 C10 Fe2 70.6(3) ?
C6 C10 Fe2 67.7(3) ?
C9 C10 H10 125.8 ?
C6 C10 H10 125.8 ?
Fe2 C10 H10 127.4 ?
C12 C11 C16 117.6(5) ?
C12 C11 P1 124.2(4) ?
C16 C11 P1 118.1(4) ?
C11 C12 C13 121.1(6) ?
C11 C12 H12 119.5 ?
C13 C12 H12 119.5 ?
C14 C13 C12 121.0(6) ?
C14 C13 H13 119.5 ?
C12 C13 H13 119.5 ?
C13 C14 C15 118.7(6) ?
C13 C14 H14 120.6 ?
C15 C14 H14 120.6 ?
C14 C15 C16 120.6(6) ?
C14 C15 H15 119.7 ?
C16 C15 H15 119.7 ?
C15 C16 C11 121.0(5) ?
C15 C16 H16 119.5 ?
C11 C16 H16 119.5 ?
C18 C17 C22 119.2(5) ?
C18 C17 P1 122.1(4) ?
C22 C17 P1 118.6(4) ?
C17 C18 C19 119.1(6) ?
C17 C18 H18 120.4 ?
C19 C18 H18 120.4 ?
C20 C19 C18 120.3(6) ?
C20 C19 H19 119.9 ?
C18 C19 H19 119.9 ?
C19 C20 C21 121.1(6) ?
C19 C20 H20 119.4 ?
C21 C20 H20 119.4 ?
C20 C21 C22 118.7(6) ?
C20 C21 H21 120.6 ?
C22 C21 H21 120.6 ?
C17 C22 C21 121.4(6) ?
C17 C22 H22 119.3 ?
C21 C22 H22 119.3 ?
C24 C23 C28 118.7(5) ?
C24 C23 P2 119.9(4) ?
C28 C23 P2 121.0(4) ?
C23 C24 C25 120.8(6) ?
C23 C24 H24 119.6 ?
C25 C24 H24 119.6 ?
C26 C25 C24 119.8(6) ?
C26 C25 H25 120.1 ?
C24 C25 H25 120.1 ?
C27 C26 C25 119.3(6) ?
C27 C26 H26 120.4 ?
C25 C26 H26 120.4 ?
C28 C27 C26 121.3(6) ?
C28 C27 H27 119.4 ?
C26 C27 H27 119.4 ?
C27 C28 C23 120.1(6) ?
C27 C28 H28 120.0 ?
C23 C28 H28 120.0 ?
C30 C29 C34 119.2(5) ?
C30 C29 P2 120.5(4) ?
C34 C29 P2 120.3(4) ?
C31 C30 C29 121.2(5) ?
C31 C30 H30 119.4 ?
C29 C30 H30 119.4 ?
C30 C31 C32 119.6(6) ?
C30 C31 H31 120.2 ?
C32 C31 H31 120.2 ?
C33 C32 C31 119.9(6) ?
C33 C32 H32 120.1 ?
C31 C32 H32 120.1 ?
C32 C33 C34 121.2(6) ?
C32 C33 H33 119.4 ?
C34 C33 H33 119.4 ?
C33 C34 C29 119.0(6) ?
C33 C34 H34 120.5 ?
C29 C34 H34 120.5 ?
C36 C35 C40 114.4(5) ?
C36 C35 S1 118.7(4) ?
C40 C35 S1 126.9(5) ?
F1 C36 C35 119.8(5) ?
F1 C36 C37 116.4(5) ?
C35 C36 C37 123.7(5) ?
F2 C37 C38 119.6(5) ?
F2 C37 C36 121.2(5) ?
C38 C37 C36 119.0(6) ?
F3 C38 C37 120.2(6) ?
F3 C38 C39 120.2(6) ?
C37 C38 C39 119.6(6) ?
F4 C39 C40 121.7(6) ?
F4 C39 C38 118.7(6) ?
C40 C39 C38 119.6(6) ?
F5 C40 C39 116.9(5) ?
F5 C40 C35 119.6(5) ?
C39 C40 C35 123.5(6) ?
C42 C41 C46 115.6(5) ?
C42 C41 S2 124.8(5) ?
C46 C41 S2 119.2(4) ?
F6 C42 C41 120.4(6) ?
F6 C42 C43 118.3(6) ?
C41 C42 C43 121.4(6) ?
F7 C43 C44 120.0(7) ?
F7 C43 C42 119.4(7) ?
C44 C43 C42 120.7(6) ?
C43 C44 F8 121.0(7) ?
C43 C44 C45 119.8(6) ?
F8 C44 C45 119.2(7) ?
F9 C45 C44 120.7(6) ?
F9 C45 C46 119.7(7) ?
C44 C45 C46 119.6(6) ?
F10 C46 C45 117.3(5) ?
F10 C46 C41 119.8(5) ?
C45 C46 C41 122.9(6) ?
P3 Pt2 P4 96.79(5) yes
P3 Pt2 S4 86.36(5) yes
P4 Pt2 S4 168.65(5) yes
P3 Pt2 S3 171.50(5) yes
P4 Pt2 S3 87.36(5) yes
S4 Pt2 S3 90.99(5) yes
C6 Fe2 C1 108.0(2) ?
C6 Fe2 C7 41.7(2) ?
C1 Fe2 C7 111.1(2) ?
C6 Fe2 C2 109.3(2) ?
C1 Fe2 C2 41.5(2) ?
C7 Fe2 C2 140.0(2) ?
C6 Fe2 C10 41.55(19) ?
C1 Fe2 C10 136.6(2) ?
C7 Fe2 C10 68.7(2) ?
C2 Fe2 C10 109.5(2) ?
C6 Fe2 C5 137.3(2) ?
C1 Fe2 C5 41.2(2) ?
C7 Fe2 C5 111.6(2) ?
C2 Fe2 C5 68.8(2) ?
C10 Fe2 C5 177.9(2) ?
C6 Fe2 C3 139.2(2) ?
C1 Fe2 C3 68.9(2) ?
C7 Fe2 C3 179.1(2) ?
C2 Fe2 C3 40.5(2) ?
C10 Fe2 C3 112.0(2) ?
C5 Fe2 C3 67.7(2) ?
C6 Fe2 C8 69.0(2) ?
C1 Fe2 C8 141.3(2) ?
C7 Fe2 C8 40.3(2) ?
C2 Fe2 C8 176.8(2) ?
C10 Fe2 C8 67.4(2) ?
C5 Fe2 C8 114.3(2) ?
C3 Fe2 C8 139.2(2) ?
C6 Fe2 C9 69.2(2) ?
C1 Fe2 C9 176.8(2) ?
C7 Fe2 C9 67.9(2) ?
C2 Fe2 C9 137.4(2) ?
C10 Fe2 C9 40.3(2) ?
C5 Fe2 C9 141.9(2) ?
C3 Fe2 C9 112.2(2) ?
C8 Fe2 C9 39.7(2) ?
C6 Fe2 C4 176.6(2) ?
C1 Fe2 C4 68.7(2) ?
C7 Fe2 C4 139.5(3) ?
C2 Fe2 C4 67.8(2) ?
C10 Fe2 C4 140.6(2) ?
C5 Fe2 C4 40.4(2) ?
C3 Fe2 C4 39.6(2) ?
C8 Fe2 C4 113.9(2) ?
C9 Fe2 C4 114.0(2) ?
C81 S3 Pt2 104.0(2) yes
C87 S4 Pt2 105.65(18) yes
C47 P3 C57 109.3(2) ?
C47 P3 C63 105.9(2) ?
C57 P3 C63 100.3(2) ?
C47 P3 Pt2 112.64(16) yes
C57 P3 Pt2 112.61(17) yes
C63 P3 Pt2 115.30(16) yes
C52 P4 C75 102.5(2) ?
C52 P4 C69 100.0(2) ?
C75 P4 C69 104.1(2) ?
C52 P4 Pt2 119.09(17) yes
C75 P4 Pt2 120.89(18) yes
C69 P4 Pt2 107.48(19) yes
C51 C47 C48 107.1(5) ?
C51 C47 P3 121.5(4) ?
C48 C47 P3 131.1(4) ?
C51 C47 Fe1 70.2(3) ?
C48 C47 Fe1 70.4(3) ?
P3 C47 Fe1 119.8(3) ?
C49 C48 C47 107.5(5) ?
C49 C48 Fe1 70.9(3) ?
C47 C48 Fe1 67.9(3) ?
C49 C48 H48 126.2 ?
C47 C48 H48 126.2 ?
Fe1 C48 H48 126.6 ?
C48 C49 C50 109.1(5) ?
C48 C49 Fe1 68.8(3) ?
C50 C49 Fe1 70.4(3) ?
C48 C49 H49 125.5 ?
C50 C49 H49 125.5 ?
Fe1 C49 H49 126.9 ?
C51 C50 C49 107.7(5) ?
C51 C50 Fe1 68.1(3) ?
C49 C50 Fe1 69.5(3) ?
C51 C50 H50 126.1 ?
C49 C50 H50 126.1 ?
Fe1 C50 H50 127.9 ?
C50 C51 C47 108.5(5) ?
C50 C51 Fe1 71.7(3) ?
C47 C51 Fe1 68.1(3) ?
C50 C51 H51 125.7 ?
C47 C51 H51 125.7 ?
Fe1 C51 H51 126.0 ?
C53 C52 C56 106.4(5) ?
C53 C52 P4 129.6(4) ?
C56 C52 P4 124.0(4) ?
C53 C52 Fe1 69.8(3) ?
C56 C52 Fe1 69.8(3) ?
P4 C52 Fe1 126.1(3) ?
C54 C53 C52 108.7(5) ?
C54 C53 Fe1 70.7(3) ?
C52 C53 Fe1 69.0(3) ?
C54 C53 H53 125.6 ?
C52 C53 H53 125.6 ?
Fe1 C53 H53 126.2 ?
C55 C54 C53 108.1(5) ?
C55 C54 Fe1 69.7(3) ?
C53 C54 Fe1 68.9(3) ?
C55 C54 H54 125.9 ?
C53 C54 H54 125.9 ?
Fe1 C54 H54 127.1 ?
C54 C55 C56 108.3(5) ?
C54 C55 Fe1 70.2(3) ?
C56 C55 Fe1 69.3(3) ?
C54 C55 H55 125.8 ?
C56 C55 H55 125.8 ?
Fe1 C55 H55 126.2 ?
C55 C56 C52 108.4(5) ?
C55 C56 Fe1 70.3(3) ?
C52 C56 Fe1 68.7(3) ?
C55 C56 H56 125.8 ?
C52 C56 H56 125.8 ?
Fe1 C56 H56 126.7 ?
C58 C57 C62 118.8(5) ?
C58 C57 P3 121.3(4) ?
C62 C57 P3 119.9(4) ?
C59 C58 C57 120.7(5) ?
C59 C58 H58 119.7 ?
C57 C58 H58 119.7 ?
C60 C59 C58 119.7(6) ?
C60 C59 H59 120.2 ?
C58 C59 H59 120.2 ?
C59 C60 C61 120.7(6) ?
C59 C60 H60 119.7 ?
C61 C60 H60 119.7 ?
C60 C61 C62 119.8(6) ?
C60 C61 H61 120.1 ?
C62 C61 H61 120.1 ?
C61 C62 C57 120.3(5) ?
C61 C62 H62 119.8 ?
C57 C62 H62 119.8 ?
C64 C63 C68 119.3(5) ?
C64 C63 P3 122.1(4) ?
C68 C63 P3 118.6(4) ?
C63 C64 C65 120.2(6) ?
C63 C64 H64 119.9 ?
C65 C64 H64 119.9 ?
C66 C65 C64 120.4(7) ?
C66 C65 H65 119.8 ?
C64 C65 H65 119.8 ?
C65 C66 C67 121.0(6) ?
C65 C66 H66 119.5 ?
C67 C66 H66 119.5 ?
C66 C67 C68 119.9(6) ?
C66 C67 H67 120.1 ?
C68 C67 H67 120.1 ?
C67 C68 C63 119.2(6) ?
C67 C68 H68 120.4 ?
C63 C68 H68 120.4 ?
C70 C69 C74 117.6(5) ?
C70 C69 P4 123.4(5) ?
C74 C69 P4 118.8(4) ?
C69 C70 C71 121.8(6) ?
C69 C70 H70 119.1 ?
C71 C70 H70 119.1 ?
C72 C71 C70 119.9(6) ?
C72 C71 H71 120.0 ?
C70 C71 H71 120.0 ?
C71 C72 C73 119.7(6) ?
C71 C72 H72 120.2 ?
C73 C72 H72 120.2 ?
C72 C73 C74 120.2(7) ?
C72 C73 H73 119.9 ?
C74 C73 H73 119.9 ?
C69 C74 C73 120.7(6) ?
C69 C74 H74 119.6 ?
C73 C74 H74 119.6 ?
C76 C75 C80 116.9(6) ?
C76 C75 P4 121.4(5) ?
C80 C75 P4 121.7(5) ?
C75 C76 C77 122.0(6) ?
C75 C76 H76 119.0 ?
C77 C76 H76 119.0 ?
C78 C77 C76 120.4(7) ?
C78 C77 H77 119.8 ?
C76 C77 H77 119.8 ?
C77 C78 C79 119.7(7) ?
C77 C78 H78 120.2 ?
C79 C78 H78 120.2 ?
C78 C79 C80 119.4(7) ?
C78 C79 H79 120.3 ?
C80 C79 H79 120.3 ?
C75 C80 C79 121.6(7) ?
C75 C80 H80 119.2 ?
C79 C80 H80 119.2 ?
C86 C81 C82 113.3(6) ?
C86 C81 S3 119.5(6) ?
C82 C81 S3 127.2(5) ?
F11 C82 C83 115.7(6) ?
F11 C82 C81 119.9(6) ?
C83 C82 C81 124.4(6) ?
F12 C83 C84 120.3(7) ?
F12 C83 C82 120.2(7) ?
C84 C83 C82 119.5(7) ?
C85 C84 F13 120.5(8) ?
C85 C84 C83 119.6(7) ?
F13 C84 C83 119.9(8) ?
F14 C85 C84 119.5(8) ?
F14 C85 C86 120.8(8) ?
C84 C85 C86 119.7(7) ?
F15 C86 C81 119.5(7) ?
F15 C86 C85 117.0(6) ?
C81 C86 C85 123.5(7) ?
C88 C87 C92 115.2(5) ?
C88 C87 S4 121.7(5) ?
C92 C87 S4 123.0(4) ?
F16 C88 C87 119.7(5) ?
F16 C88 C89 117.8(6) ?
C87 C88 C89 122.5(6) ?
F17 C89 C90 120.8(6) ?
F17 C89 C88 119.3(7) ?
C90 C89 C88 119.8(6) ?
F18 C90 C91 120.9(7) ?
F18 C90 C89 120.0(7) ?
C91 C90 C89 119.1(6) ?
C90 C91 F19 119.3(6) ?
C90 C91 C92 120.9(6) ?
F19 C91 C92 119.8(7) ?
F20 C92 C91 118.6(6) ?
F20 C92 C87 119.0(5) ?
C91 C92 C87 122.4(6) ?

loop_
_geom_bond_atom_site_label_1
_geom_bond_atom_site_label_2
_geom_bond_distance
_geom_bond_publ_flag
Pt1 P2 2.2833(13) yes
Pt1 P1 2.2951(13) yes
Pt1 S2 2.3495(14) yes
Pt1 S1 2.3783(14) yes
Fe1 C47 1.995(5) ?
Fe1 C52 2.021(5) ?
Fe1 C51 2.023(5) ?
Fe1 C48 2.029(5) ?
Fe1 C53 2.031(5) ?
Fe1 C56 2.035(5) ?
Fe1 C55 2.048(6) ?
Fe1 C54 2.055(5) ?
Fe1 C49 2.057(5) ?
Fe1 C50 2.070(5) ?
S1 C35 1.744(5) yes
S2 C41 1.752(5) yes
P1 C1 1.812(5) yes
P1 C11 1.826(5) yes
P1 C17 1.830(5) yes
P2 C6 1.800(5) yes
P2 C29 1.816(5) yes
P2 C23 1.823(5) yes
F1 C36 1.338(6) ?
F2 C37 1.334(6) ?
F3 C38 1.348(6) ?
F4 C39 1.338(6) ?
F5 C40 1.352(6) ?
F6 C42 1.332(6) ?
F7 C43 1.338(7) ?
F8 C44 1.352(7) ?
F9 C45 1.345(7) ?
F10 C46 1.345(6) ?
C1 C5 1.426(7) ?
C1 C2 1.430(7) ?
C1 Fe2 2.014(5) ?
C2 C3 1.408(8) ?
C2 Fe2 2.019(5) ?
C2 H2 0.9300 ?
C3 C4 1.389(8) ?
C3 Fe2 2.048(6) ?
C3 H3 0.9300 ?
C4 C5 1.414(8) ?
C4 Fe2 2.054(6) ?
C4 H4 0.9300 ?
C5 Fe2 2.036(6) ?
C5 H5 0.9300 ?
C6 C7 1.428(7) ?
C6 C10 1.428(7) ?
C6 Fe2 1.993(5) ?
C7 C8 1.400(7) ?
C7 Fe2 2.017(5) ?
C7 H7 0.9300 ?
C8 C9 1.392(8) ?
C8 Fe2 2.051(6) ?
C8 H8 0.9300 ?
C9 C10 1.406(7) ?
C9 Fe2 2.052(6) ?
C9 H9 0.9300 ?
C10 Fe2 2.032(5) ?
C10 H10 0.9300 ?
C11 C12 1.371(7) ?
C11 C16 1.383(7) ?
C12 C13 1.381(8) ?
C12 H12 0.9300 ?
C13 C14 1.364(8) ?
C13 H13 0.9300 ?
C14 C15 1.364(8) ?
C14 H14 0.9300 ?
C15 C16 1.383(7) ?
C15 H15 0.9300 ?
C16 H16 0.9300 ?
C17 C18 1.367(7) ?
C17 C22 1.378(7) ?
C18 C19 1.415(8) ?
C18 H18 0.9300 ?
C19 C20 1.349(9) ?
C19 H19 0.9300 ?
C20 C21 1.364(9) ?
C20 H20 0.9300 ?
C21 C22 1.386(8) ?
C21 H21 0.9300 ?
C22 H22 0.9300 ?
C23 C24 1.364(7) ?
C23 C28 1.397(7) ?
C24 C25 1.390(8) ?
C24 H24 0.9300 ?
C25 C26 1.376(9) ?
C25 H25 0.9300 ?
C26 C27 1.367(9) ?
C26 H26 0.9300 ?
C27 C28 1.362(8) ?
C27 H27 0.9300 ?
C28 H28 0.9300 ?
C29 C30 1.379(7) ?
C29 C34 1.400(7) ?
C30 C31 1.376(7) ?
C30 H30 0.9300 ?
C31 C32 1.389(8) ?
C31 H31 0.9300 ?
C32 C33 1.363(9) ?
C32 H32 0.9300 ?
C33 C34 1.391(8) ?
C33 H33 0.9300 ?
C34 H34 0.9300 ?
C35 C36 1.376(8) ?
C35 C40 1.396(8) ?
C36 C37 1.377(8) ?
C37 C38 1.366(8) ?
C38 C39 1.378(8) ?
C39 C40 1.354(8) ?
C41 C42 1.378(8) ?
C41 C46 1.392(7) ?
C42 C43 1.391(9) ?
C43 C44 1.348(9) ?
C44 C45 1.359(9) ?
C45 C46 1.367(8) ?
Pt2 P3 2.2696(13) yes
Pt2 P4 2.3006(14) yes
Pt2 S4 2.3724(14) yes
Pt2 S3 2.3744(14) yes
S3 C81 1.762(6) yes
S4 C87 1.766(5) yes
P3 C47 1.798(5) yes
P3 C57 1.814(5) yes
P3 C63 1.822(5) yes
P4 C52 1.819(5) yes
P4 C75 1.823(6) yes
P4 C69 1.826(5) yes
F11 C82 1.361(7) ?
F12 C83 1.352(8) ?
F13 C84 1.355(7) ?
F14 C85 1.339(8) ?
F15 C86 1.346(8) ?
F16 C88 1.351(6) ?
F17 C89 1.330(7) ?
F18 C90 1.333(7) ?
F19 C91 1.356(7) ?
F20 C92 1.347(7) ?
C47 C51 1.429(7) ?
C47 C48 1.434(7) ?
C48 C49 1.409(7) ?
C48 H48 0.9300 ?
C49 C50 1.414(8) ?
C49 H49 0.9300 ?
C50 C51 1.409(7) ?
C50 H50 0.9300 ?
C51 H51 0.9300 ?
C52 C53 1.426(7) ?
C52 C56 1.437(7) ?
C53 C54 1.412(7) ?
C53 H53 0.9300 ?
C54 C55 1.409(8) ?
C54 H54 0.9300 ?
C55 C56 1.410(7) ?
C55 H55 0.9300 ?
C56 H56 0.9300 ?
C57 C58 1.387(7) ?
C57 C62 1.388(7) ?
C58 C59 1.385(7) ?
C58 H58 0.9300 ?
C59 C60 1.366(8) ?
C59 H59 0.9300 ?
C60 C61 1.379(8) ?
C60 H60 0.9300 ?
C61 C62 1.385(8) ?
C61 H61 0.9300 ?
C62 H62 0.9300 ?
C63 C64 1.374(7) ?
C63 C68 1.400(7) ?
C64 C65 1.378(8) ?
C64 H64 0.9300 ?
C65 C66 1.355(9) ?
C65 H65 0.9300 ?
C66 C67 1.363(9) ?
C66 H66 0.9300 ?
C67 C68 1.393(8) ?
C67 H67 0.9300 ?
C68 H68 0.9300 ?
C69 C70 1.373(7) ?
C69 C74 1.386(8) ?
C70 C71 1.385(9) ?
C70 H70 0.9300 ?
C71 C72 1.361(10) ?
C71 H71 0.9300 ?
C72 C73 1.372(9) ?
C72 H72 0.9300 ?
C73 C74 1.389(8) ?
C73 H73 0.9300 ?
C74 H74 0.9300 ?
C75 C76 1.365(8) ?
C75 C80 1.383(8) ?
C76 C77 1.374(8) ?
C76 H76 0.9300 ?
C77 C78 1.360(10) ?
C77 H77 0.9300 ?
C78 C79 1.361(10) ?
C78 H78 0.9300 ?
C79 C80 1.394(9) ?
C79 H79 0.9300 ?
C80 H80 0.9300 ?
C81 C86 1.381(8) ?
C81 C82 1.386(9) ?
C82 C83 1.362(9) ?
C83 C84 1.360(10) ?
C84 C85 1.348(11) ?
C85 C86 1.386(10) ?
C87 C88 1.372(7) ?
C87 C92 1.380(8) ?
C88 C89 1.380(8) ?
C89 C90 1.356(9) ?
C90 C91 1.345(9) ?
C91 C92 1.360(8) ?

loop_
_geom_hbond_atom_site_label_D
_geom_hbond_atom_site_label_H
_geom_hbond_atom_site_label_A
_geom_hbond_site_symmetry_A
_geom_hbond_distance_DH
_geom_hbond_distance_HA
_geom_hbond_distance_DA
_geom_hbond_angle_DHA
_geom_hbond_publ_flag
C18 H18 F5 . 0.93 2.685(4) 3.61 176 yes
C19 H19 F14 . 0.93 2.380(5) 3.22 151 yes
C25 H25 F15 . 0.93 2.784(4) 3.70 169 yes
C51 H51 F20 . 0.93 2.751(4) 3.65 163 yes
C74 H74 F20 . 0.93 2.431(4) 3.31 158 yes
C56 H56 F17 4_565 0.93 2.538(4) 3.03 113 yes
C71 H71 F13 4_565 0.93 2.679(5) 3.50 148 yes
C28 H28 F2 4_565 0.93 2.655(4) 3.50 151 yes
C21 H21 F3 2_646 0.93 2.561(4) 3.32 140 yes
C13 H13 F16 2_646 0.93 2.742(4) 3.23 114 yes
C31 H31 F20 4_665 0.93 2.707(3) 3.02 100 yes
C54 H54 F3 3_666 0.93 2.647(4) 3.42 141 yes
C61 H61 F11 3_666 0.93 2.446(4) 3.23 142 yes
C48 H48 F10 3_666 0.93 2.540(3) 3.39 153 yes
C56 H56 F8 1_455 0.93 2.680(5) 3.46 142 yes
C66 H66 F7 2_656 0.93 2.720(5) 3.58 155 yes

loop_
_geom_torsion_atom_site_label_1
_geom_torsion_atom_site_label_2
_geom_torsion_atom_site_label_3
_geom_torsion_atom_site_label_4
_geom_torsion
P1 Pt1 S1 C35 -145.2(2)
S2 Pt1 S1 C35 43.4(2)
P2 Pt1 S2 C41 -161.8(2)
S1 Pt1 S2 C41 23.8(2)
P2 Pt1 P1 C1 18.5(2)
S1 Pt1 P1 C1 -167.0(2)
P2 Pt1 P1 C11 135.23(18)
S1 Pt1 P1 C11 -50.33(18)
P2 Pt1 P1 C17 -106.8(2)
S1 Pt1 P1 C17 67.6(2)
P1 Pt1 P2 C6 -50.60(19)
S2 Pt1 P2 C6 121.03(19)
P1 Pt1 P2 C29 -169.9(2)
S2 Pt1 P2 C29 1.7(2)
P1 Pt1 P2 C23 74.00(18)
S2 Pt1 P2 C23 -114.37(18)
C11 P1 C1 C5 -9.7(5)
C17 P1 C1 C5 -117.6(5)
Pt1 P1 C1 C5 107.8(5)
C11 P1 C1 C2 167.6(5)
C17 P1 C1 C2 59.7(5)
Pt1 P1 C1 C2 -74.9(5)
C11 P1 C1 Fe2 -101.7(4)
C17 P1 C1 Fe2 150.4(3)
Pt1 P1 C1 Fe2 15.8(4)
C5 C1 C2 C3 -0.2(6)
P1 C1 C2 C3 -177.9(4)
Fe2 C1 C2 C3 60.4(4)
C5 C1 C2 Fe2 -60.6(4)
P1 C1 C2 Fe2 121.7(4)
C1 C2 C3 C4 -0.1(6)
Fe2 C2 C3 C4 59.2(4)
C1 C2 C3 Fe2 -59.3(4)
C2 C3 C4 C5 0.3(7)
Fe2 C3 C4 C5 58.4(4)
C2 C3 C4 Fe2 -58.1(4)
C3 C4 C5 C1 -0.4(7)
Fe2 C4 C5 C1 58.5(4)
C3 C4 C5 Fe2 -59.0(4)
C2 C1 C5 C4 0.4(6)
P1 C1 C5 C4 178.1(4)
Fe2 C1 C5 C4 -59.7(4)
C2 C1 C5 Fe2 60.1(4)
P1 C1 C5 Fe2 -122.2(4)
C29 P2 C6 C7 95.3(5)
C23 P2 C6 C7 -157.6(4)
Pt1 P2 C6 C7 -32.3(5)
C29 P2 C6 C10 -84.1(5)
C23 P2 C6 C10 23.0(5)
Pt1 P2 C6 C10 148.3(4)
C29 P2 C6 Fe2 -177.0(3)
C23 P2 C6 Fe2 -69.9(4)
Pt1 P2 C6 Fe2 55.4(3)
C10 C6 C7 C8 -1.6(6)
P2 C6 C7 C8 178.8(4)
Fe2 C6 C7 C8 60.2(4)
C10 C6 C7 Fe2 -61.8(3)
P2 C6 C7 Fe2 118.6(4)
C6 C7 C8 C9 0.3(6)
Fe2 C7 C8 C9 58.7(4)
C6 C7 C8 Fe2 -58.4(4)
C7 C8 C9 C10 1.1(7)
Fe2 C8 C9 C10 58.8(4)
C7 C8 C9 Fe2 -57.7(4)
C8 C9 C10 C6 -2.2(6)
Fe2 C9 C10 C6 57.3(4)
C8 C9 C10 Fe2 -59.5(4)
C7 C6 C10 C9 2.3(6)
P2 C6 C10 C9 -178.2(4)
Fe2 C6 C10 C9 -59.1(4)
C7 C6 C10 Fe2 61.4(3)
P2 C6 C10 Fe2 -119.1(4)
C1 P1 C11 C12 -97.5(5)
C17 P1 C11 C12 5.8(5)
Pt1 P1 C11 C12 133.7(5)
C1 P1 C11 C16 86.5(5)
C17 P1 C11 C16 -170.2(4)
Pt1 P1 C11 C16 -42.3(4)
C16 C11 C12 C13 0.7(9)
P1 C11 C12 C13 -175.3(5)
C11 C12 C13 C14 -1.5(10)
C12 C13 C14 C15 1.1(10)
C13 C14 C15 C16 -0.1(9)
C14 C15 C16 C11 -0.7(9)
C12 C11 C16 C15 0.3(8)
P1 C11 C16 C15 176.6(4)
C1 P1 C17 C18 -144.5(5)
C11 P1 C17 C18 108.9(5)
Pt1 P1 C17 C18 -9.0(5)
C1 P1 C17 C22 37.6(5)
C11 P1 C17 C22 -69.0(5)
Pt1 P1 C17 C22 173.1(4)
C22 C17 C18 C19 0.9(8)
P1 C17 C18 C19 -177.0(4)
C17 C18 C19 C20 0.4(9)
C18 C19 C20 C21 0.3(10)
C19 C20 C21 C22 -2.2(10)
C18 C17 C22 C21 -3.0(9)
P1 C17 C22 C21 175.0(5)
C20 C21 C22 C17 3.6(10)
C6 P2 C23 C24 131.9(4)
C29 P2 C23 C24 -121.2(4)
Pt1 P2 C23 C24 3.9(5)
C6 P2 C23 C28 -55.7(5)
C29 P2 C23 C28 51.1(5)
Pt1 P2 C23 C28 176.2(4)
C28 C23 C24 C25 1.1(8)
P2 C23 C24 C25 173.7(5)
C23 C24 C25 C26 0.2(9)
C24 C25 C26 C27 -0.7(10)
C25 C26 C27 C28 -0.3(11)
C26 C27 C28 C23 1.6(10)
C24 C23 C28 C27 -2.1(9)
P2 C23 C28 C27 -174.5(5)
C6 P2 C29 C30 -30.6(5)
C23 P2 C29 C30 -143.3(4)
Pt1 P2 C29 C30 95.9(4)
C6 P2 C29 C34 149.9(4)
C23 P2 C29 C34 37.2(5)
Pt1 P2 C29 C34 -83.6(4)
C34 C29 C30 C31 0.1(8)
P2 C29 C30 C31 -179.4(4)
C29 C30 C31 C32 -0.1(9)
C30 C31 C32 C33 0.4(10)
C31 C32 C33 C34 -0.8(10)
C32 C33 C34 C29 0.8(9)
C30 C29 C34 C33 -0.5(8)
P2 C29 C34 C33 179.1(4)
Pt1 S1 C35 C36 -140.1(4)
Pt1 S1 C35 C40 40.6(6)
C40 C35 C36 F1 -179.4(5)
S1 C35 C36 F1 1.2(7)
C40 C35 C36 C37 -3.0(9)
S1 C35 C36 C37 177.7(5)
F1 C36 C37 F2 1.5(8)
C35 C36 C37 F2 -175.1(5)
F1 C36 C37 C38 177.8(5)
C35 C36 C37 C38 1.2(9)
F2 C37 C38 F3 -3.0(9)
C36 C37 C38 F3 -179.3(5)
F2 C37 C38 C39 177.4(5)
C36 C37 C38 C39 1.1(9)
F3 C38 C39 F4 0.6(9)
C37 C38 C39 F4 -179.8(5)
F3 C38 C39 C40 179.0(5)
C37 C38 C39 C40 -1.4(10)
F4 C39 C40 F5 -1.8(9)
C38 C39 C40 F5 179.8(5)
F4 C39 C40 C35 177.8(5)
C38 C39 C40 C35 -0.6(10)
C36 C35 C40 F5 -177.7(5)
S1 C35 C40 F5 1.5(8)
C36 C35 C40 C39 2.7(9)
S1 C35 C40 C39 -178.1(5)
Pt1 S2 C41 C42 54.2(5)
Pt1 S2 C41 C46 -133.2(4)
C46 C41 C42 F6 -177.4(5)
S2 C41 C42 F6 -4.6(8)
C46 C41 C42 C43 3.3(8)
S2 C41 C42 C43 176.1(5)
F6 C42 C43 F7 -0.7(9)
C41 C42 C43 F7 178.6(5)
F6 C42 C43 C44 177.8(6)
C41 C42 C43 C44 -2.9(10)
F7 C43 C44 F8 -0.8(10)
C42 C43 C44 F8 -179.2(6)
F7 C43 C44 C45 178.3(6)
C42 C43 C44 C45 -0.2(10)
C43 C44 C45 F9 -179.9(6)
F8 C44 C45 F9 -0.8(10)
C43 C44 C45 C46 2.6(10)
F8 C44 C45 C46 -178.3(6)
F9 C45 C46 F10 0.7(9)
C44 C45 C46 F10 178.2(6)
F9 C45 C46 C41 -179.6(5)
C44 C45 C46 C41 -2.1(10)
C42 C41 C46 F10 178.8(5)
S2 C41 C46 F10 5.6(7)
C42 C41 C46 C45 -0.9(9)
S2 C41 C46 C45 -174.1(5)
C7 C6 Fe2 C1 101.9(3)
C10 C6 Fe2 C1 -141.9(3)
P2 C6 Fe2 C1 -16.0(4)
C10 C6 Fe2 C7 116.3(4)
P2 C6 Fe2 C7 -117.9(5)
C7 C6 Fe2 C2 145.8(3)
C10 C6 Fe2 C2 -97.9(3)
P2 C6 Fe2 C2 27.9(4)
C7 C6 Fe2 C10 -116.3(4)
P2 C6 Fe2 C10 125.8(5)
C7 C6 Fe2 C5 66.4(4)
C10 C6 Fe2 C5 -177.3(3)
P2 C6 Fe2 C5 -51.5(5)
C7 C6 Fe2 C3 -179.9(4)
C10 C6 Fe2 C3 -63.7(4)
P2 C6 Fe2 C3 62.1(5)
C7 C6 Fe2 C8 -37.1(3)
C10 C6 Fe2 C8 79.2(3)
P2 C6 Fe2 C8 -155.0(4)
C7 C6 Fe2 C9 -79.7(3)
C10 C6 Fe2 C9 36.6(3)
P2 C6 Fe2 C9 162.4(4)
C5 C1 Fe2 C6 -143.4(3)
C2 C1 Fe2 C6 99.1(3)
P1 C1 Fe2 C6 -21.7(4)
C5 C1 Fe2 C7 -99.1(3)
C2 C1 Fe2 C7 143.4(3)
P1 C1 Fe2 C7 22.6(4)
C5 C1 Fe2 C2 117.5(4)
P1 C1 Fe2 C2 -120.8(5)
C5 C1 Fe2 C10 -180.0(3)
C2 C1 Fe2 C10 62.5(4)
P1 C1 Fe2 C10 -58.3(5)
C2 C1 Fe2 C5 -117.5(4)
P1 C1 Fe2 C5 121.7(5)
C5 C1 Fe2 C3 79.9(4)
C2 C1 Fe2 C3 -37.6(3)
P1 C1 Fe2 C3 -158.4(4)
C5 C1 Fe2 C8 -64.8(5)
C2 C1 Fe2 C8 177.7(4)
P1 C1 Fe2 C8 56.9(5)
C5 C1 Fe2 C4 37.3(3)
C2 C1 Fe2 C4 -80.2(4)
P1 C1 Fe2 C4 159.1(4)
C8 C7 Fe2 C6 -119.4(5)
C8 C7 Fe2 C1 147.0(4)
C6 C7 Fe2 C1 -93.6(3)
C8 C7 Fe2 C2 -175.1(4)
C6 C7 Fe2 C2 -55.7(5)
C8 C7 Fe2 C10 -79.7(4)
C6 C7 Fe2 C10 39.7(3)
C8 C7 Fe2 C5 102.5(4)
C6 C7 Fe2 C5 -138.1(3)
C6 C7 Fe2 C8 119.4(5)
C8 C7 Fe2 C9 -36.3(3)
C6 C7 Fe2 C9 83.1(3)
C8 C7 Fe2 C4 65.4(5)
C6 C7 Fe2 C4 -175.2(4)
C3 C2 Fe2 C6 145.5(4)
C1 C2 Fe2 C6 -95.6(3)
C3 C2 Fe2 C1 -118.9(5)
C3 C2 Fe2 C7 -178.9(4)
C1 C2 Fe2 C7 -59.9(5)
C3 C2 Fe2 C10 101.3(4)
C1 C2 Fe2 C10 -139.7(3)
C3 C2 Fe2 C5 -80.1(4)
C1 C2 Fe2 C5 38.8(3)
C1 C2 Fe2 C3 118.9(5)
C3 C2 Fe2 C9 65.5(5)
C1 C2 Fe2 C9 -175.6(3)
C3 C2 Fe2 C4 -36.4(4)
C1 C2 Fe2 C4 82.5(3)
C9 C10 Fe2 C6 120.4(5)
C9 C10 Fe2 C1 179.2(4)
C6 C10 Fe2 C1 58.8(4)
C9 C10 Fe2 C7 80.5(4)
C6 C10 Fe2 C7 -39.8(3)
C9 C10 Fe2 C2 -142.2(4)
C6 C10 Fe2 C2 97.4(3)
C9 C10 Fe2 C3 -98.8(4)
C6 C10 Fe2 C3 140.8(3)
C9 C10 Fe2 C8 37.0(3)
C6 C10 Fe2 C8 -83.4(3)
C6 C10 Fe2 C9 -120.4(5)
C9 C10 Fe2 C4 -63.6(5)
C6 C10 Fe2 C4 176.0(4)
C4 C5 Fe2 C6 176.2(4)
C1 C5 Fe2 C6 56.9(4)
C4 C5 Fe2 C1 119.4(5)
C4 C5 Fe2 C7 -142.8(4)
C1 C5 Fe2 C7 97.9(3)
C4 C5 Fe2 C2 80.3(4)
C1 C5 Fe2 C2 -39.1(3)
C4 C5 Fe2 C3 36.5(4)
C1 C5 Fe2 C3 -82.8(3)
C4 C5 Fe2 C8 -99.0(4)
C1 C5 Fe2 C8 141.6(3)
C4 C5 Fe2 C9 -61.5(5)
C1 C5 Fe2 C9 179.2(4)
C1 C5 Fe2 C4 -119.4(5)
C4 C3 Fe2 C6 -175.2(4)
C2 C3 Fe2 C6 -54.9(5)
C4 C3 Fe2 C1 -81.8(4)
C2 C3 Fe2 C1 38.5(3)
C4 C3 Fe2 C2 -120.3(5)
C4 C3 Fe2 C10 145.0(4)
C2 C3 Fe2 C10 -94.7(4)
C4 C3 Fe2 C5 -37.3(4)
C2 C3 Fe2 C5 83.0(4)
C4 C3 Fe2 C8 64.6(5)
C2 C3 Fe2 C8 -175.1(4)
C4 C3 Fe2 C9 101.4(4)
C2 C3 Fe2 C9 -138.3(4)
C2 C3 Fe2 C4 120.3(5)
C9 C8 Fe2 C6 -82.4(4)
C7 C8 Fe2 C6 38.4(3)
C9 C8 Fe2 C1 -175.2(4)
C7 C8 Fe2 C1 -54.4(5)
C9 C8 Fe2 C7 -120.8(5)
C9 C8 Fe2 C10 -37.5(3)
C7 C8 Fe2 C10 83.3(4)
C9 C8 Fe2 C5 143.9(3)
C7 C8 Fe2 C5 -95.3(4)
C9 C8 Fe2 C3 60.4(5)
C7 C8 Fe2 C3 -178.8(4)
C7 C8 Fe2 C9 120.8(5)
C9 C8 Fe2 C4 99.4(4)
C7 C8 Fe2 C4 -139.8(4)
C8 C9 Fe2 C6 81.8(4)
C10 C9 Fe2 C6 -37.7(3)
C8 C9 Fe2 C7 36.8(3)
C10 C9 Fe2 C7 -82.7(3)
C8 C9 Fe2 C2 178.1(4)
C10 C9 Fe2 C2 58.6(5)
C8 C9 Fe2 C10 119.5(5)
C8 C9 Fe2 C5 -60.4(5)
C10 C9 Fe2 C5 -179.9(4)
C8 C9 Fe2 C3 -142.2(4)
C10 C9 Fe2 C3 98.3(4)
C10 C9 Fe2 C8 -119.5(5)
C8 C9 Fe2 C4 -99.1(4)
C10 C9 Fe2 C4 141.5(4)
C3 C4 Fe2 C1 82.1(4)
C5 C4 Fe2 C1 -38.1(3)
C3 C4 Fe2 C7 -179.8(4)
C5 C4 Fe2 C7 60.0(5)
C3 C4 Fe2 C2 37.3(4)
C5 C4 Fe2 C2 -82.9(4)
C3 C4 Fe2 C10 -56.9(5)
C5 C4 Fe2 C10 -177.1(4)
C3 C4 Fe2 C5 120.2(5)
C5 C4 Fe2 C3 -120.2(5)
C3 C4 Fe2 C8 -139.8(4)
C5 C4 Fe2 C8 100.0(4)
C3 C4 Fe2 C9 -96.2(4)
C5 C4 Fe2 C9 143.6(4)
P4 Pt2 S3 C81 138.8(2)
S4 Pt2 S3 C81 -52.5(2)
P3 Pt2 S4 C87 149.9(2)
P4 Pt2 S4 C87 43.3(3)
S3 Pt2 S4 C87 -38.2(2)
P4 Pt2 P3 C47 61.68(18)
S4 Pt2 P3 C47 -107.37(18)
P4 Pt2 P3 C57 -62.44(18)
S4 Pt2 P3 C57 128.51(18)
P4 Pt2 P3 C63 -176.66(19)
S4 Pt2 P3 C63 14.3(2)
P3 Pt2 P4 C52 -24.4(2)
S4 Pt2 P4 C52 81.2(3)
S3 Pt2 P4 C52 163.0(2)
P3 Pt2 P4 C75 103.9(2)
S4 Pt2 P4 C75 -150.5(3)
S3 Pt2 P4 C75 -68.6(2)
P3 Pt2 P4 C69 -137.03(18)
S4 Pt2 P4 C69 -31.4(3)
S3 Pt2 P4 C69 50.42(18)
C57 P3 C47 C51 147.5(4)
C63 P3 C47 C51 -105.3(4)
Pt2 P3 C47 C51 21.5(5)
C57 P3 C47 C48 -25.6(6)
C63 P3 C47 C48 81.6(5)
Pt2 P3 C47 C48 -151.6(4)
C57 P3 C47 Fe1 63.6(3)
C63 P3 C47 Fe1 170.8(3)
Pt2 P3 C47 Fe1 -62.3(3)
C52 Fe1 C47 C51 -100.2(3)
C48 Fe1 C47 C51 117.4(4)
C53 Fe1 C47 C51 -144.2(3)
C56 Fe1 C47 C51 -63.8(4)
C54 Fe1 C47 C51 179.9(3)
C49 Fe1 C47 C51 80.1(3)
C50 Fe1 C47 C51 37.0(3)
C52 Fe1 C47 C48 142.4(3)
C51 Fe1 C47 C48 -117.4(4)
C53 Fe1 C47 C48 98.4(3)
C56 Fe1 C47 C48 178.8(3)
C54 Fe1 C47 C48 62.5(4)
C49 Fe1 C47 C48 -37.3(3)
C50 Fe1 C47 C48 -80.4(3)
C52 Fe1 C47 P3 15.4(3)
C51 Fe1 C47 P3 115.7(4)
C48 Fe1 C47 P3 -126.9(4)
C53 Fe1 C47 P3 -28.5(3)
C56 Fe1 C47 P3 51.8(5)
C54 Fe1 C47 P3 -64.4(4)
C49 Fe1 C47 P3 -164.3(4)
C50 Fe1 C47 P3 152.7(4)
C51 C47 C48 C49 -0.9(6)
P3 C47 C48 C49 172.9(4)
Fe1 C47 C48 C49 60.0(4)
C51 C47 C48 Fe1 -61.0(3)
P3 C47 C48 Fe1 112.9(5)
C47 Fe1 C48 C49 -119.0(5)
C52 Fe1 C48 C49 -178.8(3)
C51 Fe1 C48 C49 -79.9(4)
C53 Fe1 C48 C49 143.1(4)
C55 Fe1 C48 C49 63.3(5)
C54 Fe1 C48 C49 99.7(4)
C50 Fe1 C48 C49 -36.6(3)
C52 Fe1 C48 C47 -59.8(4)
C51 Fe1 C48 C47 39.1(3)
C53 Fe1 C48 C47 -97.9(3)
C55 Fe1 C48 C47 -177.7(3)
C54 Fe1 C48 C47 -141.2(3)
C49 Fe1 C48 C47 119.0(5)
C50 Fe1 C48 C47 82.4(3)
C47 C48 C49 C50 0.9(6)
Fe1 C48 C49 C50 59.1(4)
C47 C48 C49 Fe1 -58.1(4)
C47 Fe1 C49 C48 38.6(3)
C51 Fe1 C49 C48 83.5(4)
C53 Fe1 C49 C48 -58.5(5)
C56 Fe1 C49 C48 -178.4(4)
C55 Fe1 C49 C48 -140.5(3)
C54 Fe1 C49 C48 -96.9(4)
C50 Fe1 C49 C48 120.6(5)
C47 Fe1 C49 C50 -82.0(4)
C51 Fe1 C49 C50 -37.1(3)
C48 Fe1 C49 C50 -120.6(5)
C53 Fe1 C49 C50 -179.2(4)
C56 Fe1 C49 C50 60.9(5)
C55 Fe1 C49 C50 98.8(4)
C54 Fe1 C49 C50 142.4(4)
C48 C49 C50 C51 -0.6(6)
Fe1 C49 C50 C51 57.5(4)
C48 C49 C50 Fe1 -58.1(4)
C47 Fe1 C50 C51 -38.2(3)
C52 Fe1 C50 C51 57.3(5)
C48 Fe1 C50 C51 -83.2(3)
C56 Fe1 C50 C51 97.4(3)
C55 Fe1 C50 C51 141.3(3)
C54 Fe1 C50 C51 179.5(4)
C49 Fe1 C50 C51 -120.1(5)
C47 Fe1 C50 C49 81.8(3)
C52 Fe1 C50 C49 177.4(3)
C51 Fe1 C50 C49 120.1(5)
C48 Fe1 C50 C49 36.8(3)
C56 Fe1 C50 C49 -142.5(3)
C55 Fe1 C50 C49 -98.6(4)
C54 Fe1 C50 C49 -60.5(5)
C49 C50 C51 C47 0.0(6)
Fe1 C50 C51 C47 58.3(4)
C49 C50 C51 Fe1 -58.3(4)
C48 C47 C51 C50 0.6(6)
P3 C47 C51 C50 -174.0(4)
Fe1 C47 C51 C50 -60.5(4)
C48 C47 C51 Fe1 61.1(3)
P3 C47 C51 Fe1 -113.5(4)
C47 Fe1 C51 C50 119.6(4)
C52 Fe1 C51 C50 -144.5(3)
C48 Fe1 C51 C50 80.4(3)
C53 Fe1 C51 C50 178.0(4)
C56 Fe1 C51 C50 -99.8(4)
C55 Fe1 C51 C50 -62.4(5)
C49 Fe1 C51 C50 37.0(3)
C52 Fe1 C51 C47 95.9(3)
C48 Fe1 C51 C47 -39.2(3)
C53 Fe1 C51 C47 58.4(4)
C56 Fe1 C51 C47 140.6(3)
C55 Fe1 C51 C47 178.0(3)
C49 Fe1 C51 C47 -82.6(3)
C50 Fe1 C51 C47 -119.6(4)
C75 P4 C52 C53 -59.6(5)
C69 P4 C52 C53 -166.6(5)
Pt2 P4 C52 C53 76.8(5)
C75 P4 C52 C56 119.0(5)
C69 P4 C52 C56 12.1(5)
Pt2 P4 C52 C56 -104.5(4)
C75 P4 C52 Fe1 -152.3(3)
C69 P4 C52 Fe1 100.7(4)
Pt2 P4 C52 Fe1 -15.9(4)
C47 Fe1 C52 C53 -98.9(3)
C51 Fe1 C52 C53 -143.4(3)
C48 Fe1 C52 C53 -61.3(4)
C56 Fe1 C52 C53 117.1(4)
C55 Fe1 C52 C53 80.2(3)
C54 Fe1 C52 C53 37.0(3)
C50 Fe1 C52 C53 -179.1(4)
C47 Fe1 C52 C56 143.9(3)
C51 Fe1 C52 C56 99.4(3)
C48 Fe1 C52 C56 -178.5(3)
C53 Fe1 C52 C56 -117.1(4)
C55 Fe1 C52 C56 -36.9(3)
C54 Fe1 C52 C56 -80.1(3)
C50 Fe1 C52 C56 63.8(4)
C47 Fe1 C52 P4 26.0(4)
C51 Fe1 C52 P4 -18.5(4)
C48 Fe1 C52 P4 63.5(5)
C53 Fe1 C52 P4 124.9(5)
C56 Fe1 C52 P4 -118.0(5)
C55 Fe1 C52 P4 -154.9(4)
C54 Fe1 C52 P4 161.9(4)
C50 Fe1 C52 P4 -54.2(5)
C56 C52 C53 C54 0.8(6)
P4 C52 C53 C54 179.6(4)
Fe1 C52 C53 C54 -59.8(4)
C56 C52 C53 Fe1 60.5(4)
P4 C52 C53 Fe1 -120.7(4)
C47 Fe1 C53 C54 -143.4(3)
C52 Fe1 C53 C54 119.9(5)
C51 Fe1 C53 C54 179.5(4)
C48 Fe1 C53 C54 -98.8(4)
C56 Fe1 C53 C54 80.6(4)
C55 Fe1 C53 C54 37.0(3)
C49 Fe1 C53 C54 -62.7(5)
C47 Fe1 C53 C52 96.7(3)
C51 Fe1 C53 C52 59.6(5)
C48 Fe1 C53 C52 141.3(3)
C56 Fe1 C53 C52 -39.3(3)
C55 Fe1 C53 C52 -82.9(3)
C54 Fe1 C53 C52 -119.9(5)
C49 Fe1 C53 C52 177.4(3)
C52 C53 C54 C55 0.0(6)
Fe1 C53 C54 C55 -58.7(4)
C52 C53 C54 Fe1 58.7(4)
C47 Fe1 C54 C55 178.0(3)
C52 Fe1 C54 C55 82.2(4)
C48 Fe1 C54 C55 -142.7(3)
C53 Fe1 C54 C55 120.0(5)
C56 Fe1 C54 C55 37.5(3)
C49 Fe1 C54 C55 -99.3(4)
C50 Fe1 C54 C55 -62.0(5)
C47 Fe1 C54 C53 58.0(5)
C52 Fe1 C54 C53 -37.7(3)
C48 Fe1 C54 C53 97.3(4)
C56 Fe1 C54 C53 -82.5(4)
C55 Fe1 C54 C53 -120.0(5)
C49 Fe1 C54 C53 140.8(3)
C50 Fe1 C54 C53 178.0(4)
C53 C54 C55 C56 -0.7(7)
Fe1 C54 C55 C56 -59.0(4)
C53 C54 C55 Fe1 58.3(4)
C52 Fe1 C55 C54 -81.7(4)
C51 Fe1 C55 C54 179.9(3)
C48 Fe1 C55 C54 59.2(5)
C53 Fe1 C55 C54 -37.3(3)
C56 Fe1 C55 C54 -119.6(5)
C49 Fe1 C55 C54 98.0(4)
C50 Fe1 C55 C54 141.6(4)
C52 Fe1 C55 C56 37.9(3)
C51 Fe1 C55 C56 -60.6(5)
C48 Fe1 C55 C56 178.8(4)
C53 Fe1 C55 C56 82.3(4)
C54 Fe1 C55 C56 119.6(5)
C49 Fe1 C55 C56 -142.5(4)
C50 Fe1 C55 C56 -98.9(4)
C54 C55 C56 C52 1.2(7)
Fe1 C55 C56 C52 -58.3(4)
C54 C55 C56 Fe1 59.5(4)
C53 C52 C56 C55 -1.2(6)
P4 C52 C56 C55 179.9(4)
Fe1 C52 C56 C55 59.3(4)
C53 C52 C56 Fe1 -60.5(4)
P4 C52 C56 Fe1 120.6(4)
C47 Fe1 C56 C55 -177.7(3)
C52 Fe1 C56 C55 -120.0(5)
C51 Fe1 C56 C55 142.4(4)
C53 Fe1 C56 C55 -80.9(4)
C54 Fe1 C56 C55 -37.3(4)
C49 Fe1 C56 C55 61.2(5)
C50 Fe1 C56 C55 98.8(4)
C47 Fe1 C56 C52 -57.7(5)
C51 Fe1 C56 C52 -97.7(3)
C53 Fe1 C56 C52 39.0(3)
C55 Fe1 C56 C52 120.0(5)
C54 Fe1 C56 C52 82.7(3)
C49 Fe1 C56 C52 -178.9(4)
C50 Fe1 C56 C52 -141.3(3)
C47 P3 C57 C58 52.8(5)
C63 P3 C57 C58 -58.2(5)
Pt2 P3 C57 C58 178.7(4)
C47 P3 C57 C62 -129.4(4)
C63 P3 C57 C62 119.6(4)
Pt2 P3 C57 C62 -3.5(5)
C62 C57 C58 C59 2.7(8)
P3 C57 C58 C59 -179.5(4)
C57 C58 C59 C60 -1.7(9)
C58 C59 C60 C61 0.9(10)
C59 C60 C61 C62 -1.2(10)
C60 C61 C62 C57 2.2(9)
C58 C57 C62 C61 -2.9(8)
P3 C57 C62 C61 179.2(4)
C47 P3 C63 C64 13.4(5)
C57 P3 C63 C64 127.0(4)
Pt2 P3 C63 C64 -111.8(4)
C47 P3 C63 C68 -168.2(4)
C57 P3 C63 C68 -54.7(4)
Pt2 P3 C63 C68 66.5(4)
C68 C63 C64 C65 0.2(8)
P3 C63 C64 C65 178.5(5)
C63 C64 C65 C66 -0.9(10)
C64 C65 C66 C67 1.7(10)
C65 C66 C67 C68 -1.7(9)
C66 C67 C68 C63 0.9(8)
C64 C63 C68 C67 -0.2(8)
P3 C63 C68 C67 -178.5(4)
C52 P4 C69 C70 79.9(5)
C75 P4 C69 C70 -25.8(5)
Pt2 P4 C69 C70 -155.1(4)
C52 P4 C69 C74 -94.2(5)
C75 P4 C69 C74 160.1(4)
Pt2 P4 C69 C74 30.8(5)
C74 C69 C70 C71 2.1(9)
P4 C69 C70 C71 -172.0(5)
C69 C70 C71 C72 -1.3(10)
C70 C71 C72 C73 1.1(10)
C71 C72 C73 C74 -1.9(10)
C70 C69 C74 C73 -2.8(9)
P4 C69 C74 C73 171.6(5)
C72 C73 C74 C69 2.8(10)
C52 P4 C75 C76 168.4(5)
C69 P4 C75 C76 -87.7(5)
Pt2 P4 C75 C76 33.0(6)
C52 P4 C75 C80 -14.5(6)
C69 P4 C75 C80 89.4(6)
Pt2 P4 C75 C80 -149.9(5)
C80 C75 C76 C77 -3.1(11)
P4 C75 C76 C77 174.2(6)
C75 C76 C77 C78 2.2(13)
C76 C77 C78 C79 0.0(14)
C77 C78 C79 C80 -1.1(14)
C76 C75 C80 C79 1.9(12)
P4 C75 C80 C79 -175.3(7)
C78 C79 C80 C75 0.1(14)
Pt2 S3 C81 C86 150.8(5)
Pt2 S3 C81 C82 -29.6(6)
C86 C81 C82 F11 177.3(5)
S3 C81 C82 F11 -2.3(9)
C86 C81 C82 C83 -0.7(9)
S3 C81 C82 C83 179.7(5)
F11 C82 C83 F12 2.2(9)
C81 C82 C83 F12 -179.8(6)
F11 C82 C83 C84 -178.6(6)
C81 C82 C83 C84 -0.5(10)
F12 C83 C84 C85 -178.8(7)
C82 C83 C84 C85 2.0(11)
F12 C83 C84 F13 0.2(10)
C82 C83 C84 F13 -179.0(6)
F13 C84 C85 F14 -0.1(12)
C83 C84 C85 F14 178.9(7)
F13 C84 C85 C86 178.9(6)
C83 C84 C85 C86 -2.1(12)
C82 C81 C86 F15 -179.5(6)
S3 C81 C86 F15 0.1(9)
C82 C81 C86 C85 0.6(10)
S3 C81 C86 C85 -179.8(6)
F14 C85 C86 F15 -0.1(11)
C84 C85 C86 F15 -179.1(7)
F14 C85 C86 C81 179.8(7)
C84 C85 C86 C81 0.8(12)
Pt2 S4 C87 C88 124.6(4)
Pt2 S4 C87 C92 -59.0(5)
C92 C87 C88 F16 -176.8(5)
S4 C87 C88 F16 -0.1(8)
C92 C87 C88 C89 4.5(9)
S4 C87 C88 C89 -178.9(5)
F16 C88 C89 F17 0.4(9)
C87 C88 C89 F17 179.2(6)
F16 C88 C89 C90 177.8(6)
C87 C88 C89 C90 -3.4(10)
F17 C89 C90 F18 -1.2(11)
C88 C89 C90 F18 -178.5(6)
F17 C89 C90 C91 179.1(6)
C88 C89 C90 C91 1.7(11)
F18 C90 C91 F19 0.2(10)
C89 C90 C91 F19 180.0(6)
F18 C90 C91 C92 178.9(6)
C89 C90 C91 C92 -1.4(11)
C90 C91 C92 F20 -178.9(6)
F19 C91 C92 F20 -0.3(9)
C90 C91 C92 C87 2.7(10)
F19 C91 C92 C87 -178.6(6)
C88 C87 C92 F20 177.5(5)
S4 C87 C92 F20 0.9(8)
C88 C87 C92 C91 -4.1(9)
S4 C87 C92 C91 179.3(5)
